data_1574725
loop_
_publ_author_name
'Mihm, Cornelius'
'Kar, Sourav'
'Sachs, Andreas'
'Duwe, Dario'
'Dewhurst, Rian D.'
'Braunschweig, Holger'

_publ_section_title
;
 Synthesis of symmetrical and unsymmetrical cyclic diborenes via
 NHC-directed C--H borylation
;
_journal_issue 25
_journal_name_full 'Chemical Science'
_journal_page_first 11637
_journal_page_last 11643
_journal_paper_doi 10.1039/D5SC03150H
_journal_volume 16
_journal_year 2025
_chemical_formula_moiety 'C44 H54 B2 N4, C22 H28 B I N2'
_chemical_formula_sum 'C66 H82 B3 I N6'
_chemical_formula_weight 1118.70
_space_group_crystal_system monoclinic
_space_group_IT_number 14
_space_group_name_Hall '-P 2ybc'
_space_group_name_H-M_alt 'P 1 21/c 1'
_atom_sites_solution_hydrogens mixed
_atom_sites_solution_primary dual
_atom_sites_solution_secondary difmap
_audit_creation_date 2025-04-28
_audit_creation_method 'CIF-fill 1.6d (K.Radacki, 2005-25)'
_audit_update_record
;
2025-04-29 deposited with the CCDC.	2025-05-27 downloaded from the CCDC.
;
_cell_angle_alpha 90
_cell_angle_beta 93.274(2)
_cell_angle_gamma 90
_cell_formula_units_Z 4
_cell_length_a 15.6024(3)
_cell_length_b 21.2733(2)
_cell_length_c 21.6009(3)
_cell_measurement_reflns_used 32292
_cell_measurement_temperature 100(2)
_cell_measurement_theta_max 68.2340
_cell_measurement_theta_min 2.8390
_cell_volume 7157.95(18)
_computing_cell_refinement 'CrysAlisPro 1.171.43.89a (Rigaku OD, 2023)'
_computing_data_collection
;
 CrysAlisPro system (CCD 42.102a 64-bit (release 15-09-2023))
;
_computing_data_reduction 'CrysAlisPro 1.171.43.89a (Rigaku OD, 2023)'
_computing_molecular_graphics 'ShelXLe (Huebschle et all, 2011)'
_computing_publication_material 'SHELXL-2018/3 (Sheldrick, 2018)'
_computing_structure_refinement 'SHELXL-2018/3 (Sheldrick, 2018)'
_computing_structure_solution 'SHELXT 2014/5 (Sheldrick, 2014)'
_diffrn_ambient_environment N~2~
_diffrn_ambient_temperature 100(2)
_diffrn_detector HPA
_diffrn_detector_area_resol_mean 10.0
_diffrn_detector_type 'HyPix Arc150'
_diffrn_measured_fraction_theta_full 0.997
_diffrn_measured_fraction_theta_max 0.973
_diffrn_measurement_details
;
 
 List of Runs (angles in degrees, time in seconds):
 --------------------------------------------------------------------------
  1  \w     99.00 124.00   0.50    0.34    --   85.25  55.00   6.38   50
  2  \w     99.00 133.00   0.50    0.34    --   85.25  54.00  52.22   68
  3  \w    109.00 134.00   0.50    0.34    --   85.25  45.00  31.87   50
  4  \w     97.00 135.00   0.50    0.34    --   85.25  32.00 -14.43   76
  5  \w     59.00  93.00   0.50    0.34    --   46.00  52.00  19.61   68
  6  \w     62.00  90.00   0.50    0.34    --   46.00  52.00 -28.41   56
  7  \w     78.00 125.00   0.50    0.34    --   85.25  21.00-167.79   94
  8  \w    100.00 134.00   0.50    0.34    --   85.25  42.00-106.22   68
  9  \w    105.00 136.00   0.50    0.34    --   85.25  30.00 -80.75   62
 10  \w     71.00  99.00   0.50    0.34    --   82.26  15.00 -90.00   56
 11  \w     63.00 134.00   0.50    0.34    --   85.25  13.00   5.18  142
 12  \w     93.00 127.00   0.50    0.34    --   82.26  15.00  90.00   68
 13  \w     98.00 133.00   0.50    0.34    --   85.25  16.00 150.32   70
 14  \w     63.00  92.00   0.50    0.34    --   85.25  16.00 150.32   58
 15  \w     47.00  72.00   0.50    0.34    --   82.26  15.00  90.00   50
 16  \w    104.00 134.00   0.50    0.34    --   85.25  12.00-138.29   60
 17  \w     48.00  83.00   0.50    0.34    --   85.25 -83.00 -77.14   70
 18  \w     39.00  76.00   0.50    0.34    --   85.25-137.00 -89.23   74
 19  \w     62.00  88.00   0.50    0.34    --   85.25-140.00 -25.93   52
 20  \w     42.00 103.00   0.50    0.34    --   85.25-132.00-158.88  122
 21  \w     40.00 102.00   0.50    0.34    --   85.25-129.00 -42.18  124
 22  \w     39.00  68.00   0.50    0.34    --   85.25-126.00  66.22   58
 23  \w     69.00 106.00   0.50    0.34    --   85.25-136.00 105.72   74
 24  \w     68.00 101.00   0.50    0.34    --   85.25-126.00 161.06   66
 25  \w     39.00  66.00   0.50    0.34    --   85.25-126.00 161.06   54
 26  \w     39.00  90.00   0.50    0.34    --   85.25-139.00 158.85  102
 27  \w     44.00  69.00   0.50    0.34    --   82.26-123.00  94.00   50
 28  \w     37.00  94.00   0.50    0.34    --   71.26-123.00  94.00  114
 29  \w     18.00  84.00   0.50    0.34    --   58.45-123.00  94.00  132
 30  \w     48.00  89.00   0.50    0.34    --   85.25-113.00 109.23   82
 31  \w     43.00  97.00   0.50    0.34    --   85.25-119.00  22.70  108
 32  \w     37.00  62.00   0.50    0.34    --   82.26-112.00 120.00   50
 33  \w     42.00  68.00   0.50    0.34    --   82.26-112.00  90.00   52
 34  \w     42.00  74.00   0.50    0.34    --   85.25-109.00  57.91   64
 35  \w     39.00  80.00   0.50    0.34    --   85.25-125.00 -72.55   82
 36  \w     43.00  90.00   0.50    0.34    --   85.25-108.00 -28.65   94
 37  \w     67.00 101.00   0.50    0.34    --   85.25-126.00 -78.56   68
 38  \w     48.00  93.00   0.50    0.34    --   85.25-101.00 -23.11   90
 39  \w     64.00  91.00   0.50    0.34    --   85.25-111.00 -82.43   54
 40  \w     40.00  65.00   0.50    0.34    --   85.25-105.00-159.26   50
 41  \w     47.00  93.00   0.50    0.34    --   85.25-101.00-170.94   92
 42  \w     43.00  92.00   0.50    0.34    --   85.25 -95.00-142.37   98
 43  \w     50.00  92.00   0.50    0.34    --   85.25 -96.00  23.60   84
 44  \w     63.00  90.00   0.50    0.34    --   82.26 -95.00  60.00   54
 45  \w     64.00  90.00   0.50    0.34    --   82.26 -95.00  90.00   52
 46  \w     40.00  65.00   0.50    0.34    --   82.26 -95.00 150.00   50
 47  \w     92.00 126.00   0.50    0.34    --   85.25 137.00 -53.48   68
 48  \w     48.00  74.00   0.50    0.34    --   85.25 -87.00-170.16   52
 49  \w   -106.00 -42.00   0.50    0.34    --  -79.50 136.00-137.36  128
 50  \w    -96.00 -53.00   0.50    0.34    --  -79.50 115.00 -45.09   86
 51  \w    -97.00 -33.00   0.50    0.34    --  -79.50 116.00 124.82  128
 52  \w    -69.00 -26.00   0.50    0.34    --  -60.36 123.00 174.00   86
 53  \w    -83.00 -58.00   0.50    0.34    --  -69.85 123.00 174.00   50
 54  \w    -89.00 -64.00   0.50    0.34    --  -76.37 123.00 174.00   50
 55  \w    -97.00 -59.00   0.50    0.34    --  -78.00 114.00 118.59   76
 56  \w    -97.00 -72.00   0.50    0.34    --  -78.00 114.00 -84.01   50
 57  \w   -123.00 -98.00   0.50    0.34    --  -79.50 -66.00  43.95   50
 58  \w   -115.00 -90.00   0.50    0.34    --  -70.00 -55.00 142.62   50
 59  \w   -119.00 -92.00   0.50    0.34    --  -79.50 -62.00 -30.31   54
 60  \w   -115.00 -85.00   0.50    0.34    --  -70.00 -57.00-166.66   60
 61  \w   -126.00 -92.00   0.50    0.34    --  -79.50 -57.00-107.93   68
 62  \w    -98.00 -72.00   0.50    0.34    --  -58.00 -50.00 -56.89   52
 63  \w   -124.00 -99.00   0.50    0.34    --  -79.50 -65.00 -47.00   50
 64  \w    -93.00 -65.00   0.50    0.34    --  -46.00 -51.00  59.09   56
 65  \w   -103.00 -68.00   0.50    0.34    --  -54.00 -50.00  88.02   70
 66  \w   -122.00 -93.00   0.50    0.34    --  -79.50 -50.00  75.59   58
 67  \w   -125.00 -93.00   0.50    0.34    --  -79.50 -48.00 175.24   64
 68  \w   -125.00 -94.00   0.50    0.34    --  -79.50-119.00 138.40   62
 69  \w   -126.00-101.00   0.50    0.34    --  -79.50-120.00-103.96   50
;
_diffrn_measurement_device 'four-circle diffractometer'
_diffrn_measurement_device_type 'Rigaku XtaLAB Synergy-R'
_diffrn_measurement_method '\w scans'
_diffrn_orient_matrix_type
;
 CrysAlisPro convention (1999,Acta A55,543-557)
;
_diffrn_orient_matrix_UB_11 -0.0669239000
_diffrn_orient_matrix_UB_12 0.0001330000
_diffrn_orient_matrix_UB_13 0.0497098000
_diffrn_orient_matrix_UB_21 -0.0720984000
_diffrn_orient_matrix_UB_22 -0.0098612000
_diffrn_orient_matrix_UB_23 -0.0508209000
_diffrn_orient_matrix_UB_31 0.0097351000
_diffrn_orient_matrix_UB_32 -0.0717759000
_diffrn_orient_matrix_UB_33 0.0070606000
_diffrn_radiation_monochromator 'multi-layer mirror'
_diffrn_radiation_probe x-ray
_diffrn_radiation_type CuK\a
_diffrn_radiation_wavelength 1.54184
_diffrn_radiation_xray_symbol K-L~2,3~
_diffrn_reflns_av_R_equivalents 0.0750
_diffrn_reflns_av_unetI/netI 0.0385
_diffrn_reflns_Laue_measured_fraction_full 0.997
_diffrn_reflns_Laue_measured_fraction_max 0.973
_diffrn_reflns_limit_h_max 19
_diffrn_reflns_limit_h_min -19
_diffrn_reflns_limit_k_max 19
_diffrn_reflns_limit_k_min -25
_diffrn_reflns_limit_l_max 26
_diffrn_reflns_limit_l_min -27
_diffrn_reflns_number 146852
_diffrn_reflns_point_group_measured_fraction_full 0.997
_diffrn_reflns_point_group_measured_fraction_max 0.973
_diffrn_reflns_theta_full 67.684
_diffrn_reflns_theta_max 76.644
_diffrn_reflns_theta_min 2.837
_diffrn_source 'rotating-anode X-ray tube'
_diffrn_source_type 'PhotonJet-R X-ray Source'
_exptl_absorpt_coefficient_mu 3.792
_exptl_absorpt_correction_T_max 1.000
_exptl_absorpt_correction_T_min 0.870
_exptl_absorpt_correction_type gaussian
_exptl_absorpt_process_details
;
 CrysAlisPro 1.171.43.89a (Rigaku Oxford Diffraction, 2023) Numerical 
 absorption correction based on gaussian integration over a multifaceted 
 crystal model Empirical absorption correction using spherical harmonics, 
 implemented in SCALE3 ABSPACK scaling algorithm.
;
_exptl_crystal_colour red
_exptl_crystal_density_diffrn 1.038
_exptl_crystal_description block
_exptl_crystal_F_000 2352
_exptl_crystal_preparation
;
 For data collection the crystal was immersed in a film of perfluoropolyether 
 oil, mounted on a polyimide loop and transferred to stream of cold nitrogen 
 (Oxford Cryostream 800).
;
_exptl_crystal_size_max 0.120
_exptl_crystal_size_mid 0.100
_exptl_crystal_size_min 0.060
_refine_diff_density_max 1.081
_refine_diff_density_min -1.246
_refine_diff_density_rms 0.080
_refine_ls_extinction_method none
_refine_ls_goodness_of_fit_ref 1.037
_refine_ls_hydrogen_treatment mixed
_refine_ls_matrix_type full
_refine_ls_number_parameters 1085
_refine_ls_number_reflns 14662
_refine_ls_number_restraints 3150
_refine_ls_restrained_S_all 0.951
_refine_ls_R_factor_all 0.0907
_refine_ls_R_factor_gt 0.0707
_refine_ls_shift/su_max 0.001
_refine_ls_shift/su_mean 0.000
_refine_ls_structure_factor_coef Fsqd
_refine_ls_weighting_details
;
 w=1/[\s^2^(Fo^2^)+(0.1226P)^2^+5.6207P] where P=(Fo^2^+2Fc^2^)/3
;
_refine_ls_weighting_scheme calc
_refine_ls_wR_factor_gt 0.1936
_refine_ls_wR_factor_ref 0.2109
_reflns_Friedel_coverage 0.000
_reflns_number_gt 10936
_reflns_number_total 14662
_reflns_threshold_expression 'I > 2\s(I)'
_cod_data_source_file d5sc03150h2.cif
_cod_data_source_block diborene_3
_cod_depositor_comments 'Adding full bibliography for 1574720--1574725.cif.'
_cod_original_sg_symbol_H-M 'P 21/c'
_cod_database_code 1574725
_shelx_shelxl_version_number 2018/3
_shelx_space_group_comment
;
 The symmetry employed for this shelxl refinement is uniquely defined by the 
 following loop, which should always be used as a source of symmetry 
 information in preference to the above space-group names. They are only 
 intended as comments.
;
_shelx_estimated_absorpt_t_min 0.659
_shelx_estimated_absorpt_t_max 0.804

loop_
_space_group_symop_operation_xyz
'x, y, z'
'-x, y+1/2, -z+1/2'
'-x, -y, -z'
'x, -y-1/2, z-1/2'

loop_
_atom_site_label
_atom_site_type_symbol
_atom_site_fract_x
_atom_site_fract_y
_atom_site_fract_z
_atom_site_U_iso_or_equiv
_atom_site_adp_type
_atom_site_occupancy
_atom_site_site_symmetry_order
_atom_site_calc_flag
_atom_site_refinement_flags_posn
_atom_site_refinement_flags_adp
_atom_site_refinement_flags_occupancy
_atom_site_disorder_assembly
_atom_site_disorder_group
H1_1 H 0.262(3) 0.5265(19) 0.549(2) 0.046(11) Uiso 1 1 d . . . . .
B1_1 B 0.2936(3) 0.4714(2) 0.5570(2) 0.0484(11) Uani 1 1 d . . . . .
I2_1 I 0.21312(2) 0.43096(2) 0.63057(2) 0.06689(14) Uani 1 1 d . . . . .
C3_1 C 0.2929(3) 0.42683(16) 0.49696(18) 0.0402(8) Uani 1 1 d . . . . .
N4_1 N 0.2373(2) 0.40683(15) 0.45187(15) 0.0425(7) Uani 1 1 d . . . . .
C5_1 C 0.2827(3) 0.3701(2) 0.4054(2) 0.0505(10) Uani 1 1 d . . . . .
H5A_1 H 0.275896 0.389924 0.363916 0.061 Uiso 1 1 calc R U . . .
H5B_1 H 0.260813 0.326492 0.402611 0.061 Uiso 1 1 calc R U . . .
C6_1 C 0.3766(3) 0.37137(17) 0.42991(17) 0.0420(8) Uani 1 1 d . . . . .
H6A_1 H 0.398700 0.328413 0.438277 0.050 Uiso 1 1 calc R U . . .
H6B_1 H 0.413372 0.392636 0.400491 0.050 Uiso 1 1 calc R U . . .
N7_1 N 0.3715(2) 0.40762(14) 0.48752(14) 0.0385(7) Uani 1 1 d . . . . .
C8_1 C 0.4345(3) 0.42963(16) 0.53345(18) 0.0409(8) Uani 1 1 d . . . . .
C9_1 C 0.3932(3) 0.46629(17) 0.57701(18) 0.0476(9) Uani 1 1 d . . . . .
C10_1 C 0.4444(3) 0.4919(2) 0.6255(2) 0.0564(11) Uani 1 1 d . . . . .
H10_1 H 0.419077 0.517272 0.655707 0.068 Uiso 1 1 calc R U . . .
C11_1 C 0.5310(4) 0.4807(2) 0.6302(2) 0.0599(12) Uani 1 1 d . . . . .
H11_1 H 0.565127 0.497501 0.664067 0.072 Uiso 1 1 calc R U . . .
C12_1 C 0.5688(3) 0.4452(2) 0.5859(2) 0.0537(11) Uani 1 1 d . . . . .
H12_1 H 0.629109 0.438853 0.589771 0.064 Uiso 1 1 calc R U . . .
C13_1 C 0.5220(3) 0.41821(17) 0.53544(19) 0.0444(9) Uani 1 1 d . . . . .
C14_1 C 0.5665(3) 0.3806(2) 0.4879(2) 0.0564(11) Uani 1 1 d . . . . .
H14A_1 H 0.628279 0.379331 0.498942 0.085 Uiso 1 1 calc R U . . .
H14B_1 H 0.556596 0.400155 0.447035 0.085 Uiso 1 1 calc R U . . .
H14C_1 H 0.543634 0.337645 0.486644 0.085 Uiso 1 1 calc R U . . .
C15_1 C 0.1480(3) 0.42266(18) 0.44450(19) 0.0445(9) Uani 1 1 d . . . . .
C16_1 C 0.1245(3) 0.48310(19) 0.42265(19) 0.0466(9) Uani 1 1 d . . . . .
C17_1 C 0.0375(3) 0.4964(2) 0.4160(2) 0.0521(10) Uani 1 1 d . . . . .
H17_1 H 0.019601 0.536899 0.402092 0.063 Uiso 1 1 calc R U . . .
C18_1 C -0.0239(3) 0.4523(2) 0.4291(2) 0.0571(11) Uani 1 1 d . . . . .
H18_1 H -0.083159 0.462739 0.424346 0.068 Uiso 1 1 calc R U . . .
C19_1 C 0.0010(3) 0.3932(2) 0.4492(2) 0.0544(10) Uani 1 1 d . . . . .
H19_1 H -0.041602 0.362854 0.457251 0.065 Uiso 1 1 calc R U . . .
C20_1 C 0.0868(3) 0.37716(19) 0.4578(2) 0.0478(9) Uani 1 1 d . . . . .
C21_1 C 0.1118(3) 0.3117(2) 0.4808(2) 0.0576(11) Uani 1 1 d . . . . .
H21_1 H 0.175244 0.311269 0.490397 0.069 Uiso 1 1 calc R U . . .
C22_1 C 0.0911(4) 0.2631(2) 0.4297(3) 0.0745(15) Uani 1 1 d . . . . .
H22A_1 H 0.109192 0.221287 0.444402 0.112 Uiso 1 1 calc R U . . .
H22B_1 H 0.121761 0.273979 0.392827 0.112 Uiso 1 1 calc R U . . .
H22C_1 H 0.029169 0.262893 0.419195 0.112 Uiso 1 1 calc R U . . .
C23_1 C 0.0683(4) 0.2942(3) 0.5399(3) 0.0733(14) Uani 1 1 d . . . . .
H23A_1 H 0.088965 0.253027 0.554535 0.110 Uiso 1 1 calc R U . . .
H23B_1 H 0.005956 0.292487 0.531227 0.110 Uiso 1 1 calc R U . . .
H23C_1 H 0.081874 0.325904 0.571890 0.110 Uiso 1 1 calc R U . . .
C24_1 C 0.1907(3) 0.5314(2) 0.4053(2) 0.0506(10) Uani 1 1 d . . . . .
H24_1 H 0.246733 0.518710 0.426333 0.061 Uiso 1 1 calc R U . . .
C25_1 C 0.2020(4) 0.5297(3) 0.3366(2) 0.0752(15) Uani 1 1 d . . . . .
H25A_1 H 0.247838 0.558730 0.326429 0.113 Uiso 1 1 calc R U . . .
H25B_1 H 0.148220 0.542248 0.314269 0.113 Uiso 1 1 calc R U . . .
H25C_1 H 0.217145 0.486944 0.324309 0.113 Uiso 1 1 calc R U . . .
C26_1 C 0.1711(3) 0.5968(2) 0.4273(3) 0.0664(13) Uani 1 1 d . . . . .
H26A_1 H 0.218274 0.625086 0.418114 0.100 Uiso 1 1 calc R U . . .
H26B_1 H 0.164420 0.596129 0.472172 0.100 Uiso 1 1 calc R U . . .
H26C_1 H 0.117752 0.611778 0.406069 0.100 Uiso 1 1 calc R U . . .
C1_2 C 0.3008(15) 0.3022(9) 0.2419(12) 0.0502(16) Uani 0.505(10) 1 d . U P A 1
N2_2 N 0.2437(15) 0.2893(12) 0.1975(9) 0.0566(18) Uani 0.505(10) 1 d . U P A 1
C3_2 C 0.2289(8) 0.2232(6) 0.1911(5) 0.0566(19) Uani 0.505(10) 1 d D U P A 1
H3A_2 H 0.265358 0.203853 0.160205 0.068 Uiso 0.505(10) 1 calc R U P A 1
H3B_2 H 0.167801 0.213361 0.180407 0.068 Uiso 0.505(10) 1 calc R U P A 1
C4_2 C 0.2561(8) 0.2041(6) 0.2565(5) 0.0511(19) Uani 0.505(10) 1 d D U P A 1
H4A_2 H 0.206014 0.201272 0.282469 0.061 Uiso 0.505(10) 1 calc R U P A 1
H4B_2 H 0.286007 0.163010 0.257138 0.061 Uiso 0.505(10) 1 calc R U P A 1
N5_2 N 0.3138(9) 0.2540(10) 0.2781(8) 0.0478(16) Uani 0.505(10) 1 d D U P A 1
C6_2 C 0.3825(6) 0.2445(6) 0.3219(5) 0.0441(15) Uani 0.505(10) 1 d DG U P A 1
C7_2 C 0.3795(5) 0.1982(5) 0.3671(5) 0.0426(16) Uani 0.505(10) 1 d G U P A 1
C8_2 C 0.4506(6) 0.1873(5) 0.4075(5) 0.0466(19) Uani 0.505(10) 1 d G U P A 1
H8_2 H 0.448456 0.155723 0.438391 0.056 Uiso 0.505(10) 1 calc R U P A 1
C9_2 C 0.5247(6) 0.2228(6) 0.4025(6) 0.0459(19) Uani 0.505(10) 1 d G U P A 1
H9_2 H 0.573315 0.215338 0.430083 0.055 Uiso 0.505(10) 1 calc R U P A 1
C10_2 C 0.5278(6) 0.2690(6) 0.3573(7) 0.0442(17) Uani 0.505(10) 1 d G U P A 1
H10_2 H 0.578492 0.293214 0.353885 0.053 Uiso 0.505(10) 1 calc R U P A 1
C11_2 C 0.4567(7) 0.2799(6) 0.3169(6) 0.0455(17) Uani 0.505(10) 1 d G U P A 1
C12_2 C 0.2989(6) 0.1597(7) 0.3810(6) 0.053(3) Uani 0.505(10) 1 d G U P A 1
H12A_2 H 0.252072 0.170149 0.350529 0.079 Uiso 0.505(10) 1 calc R U P A 1
H12B_2 H 0.311895 0.114720 0.378451 0.079 Uiso 0.505(10) 1 calc R U P A 1
H12C_2 H 0.281510 0.169741 0.422722 0.079 Uiso 0.505(10) 1 calc R U P A 1
B1_3 B 0.3578(12) 0.3634(12) 0.2458(14) 0.0474(17) Uani 0.505(10) 1 d . U P A 1
B2_3 B 0.4479(10) 0.3412(10) 0.2743(11) 0.0456(17) Uani 0.505(10) 1 d . U P A 1
C1_4 C 0.5206(12) 0.3795(13) 0.2458(13) 0.0450(17) Uani 0.505(10) 1 d . U P A 1
N2_4 N 0.6167(10) 0.3658(9) 0.2375(8) 0.0475(17) Uani 0.505(10) 1 d . U P A 1
C3_4 C 0.6516(9) 0.4080(7) 0.1920(6) 0.052(2) Uani 0.505(10) 1 d D U P A 1
H3A_4 H 0.647370 0.389430 0.149917 0.062 Uiso 0.505(10) 1 calc R U P A 1
H3B_4 H 0.712275 0.418710 0.203221 0.062 Uiso 0.505(10) 1 calc R U P A 1
C4_4 C 0.5953(9) 0.4637(7) 0.1960(6) 0.050(2) Uani 0.505(10) 1 d D U P A 1
H4A_4 H 0.587475 0.484441 0.154984 0.060 Uiso 0.505(10) 1 calc R U P A 1
H4B_4 H 0.620924 0.494448 0.226078 0.060 Uiso 0.505(10) 1 calc R U P A 1
N5_4 N 0.5029(9) 0.4386(10) 0.2187(13) 0.0464(16) Uani 0.505(10) 1 d D U P A 1
C6_4 C 0.4213(6) 0.4669(5) 0.2168(5) 0.0480(17) Uani 0.505(10) 1 d DG U P A 1
C7_4 C 0.4134(5) 0.5298(5) 0.1998(5) 0.0475(17) Uani 0.505(10) 1 d G U P A 1
C8_4 C 0.3327(6) 0.5554(4) 0.1856(5) 0.0514(19) Uani 0.505(10) 1 d G U P A 1
H8_4 H 0.327297 0.598317 0.174000 0.062 Uiso 0.505(10) 1 calc R U P A 1
C9_4 C 0.2598(5) 0.5181(5) 0.1884(5) 0.057(2) Uani 0.505(10) 1 d G U P A 1
H9_4 H 0.204674 0.535550 0.178677 0.069 Uiso 0.505(10) 1 calc R U P A 1
C10_4 C 0.2677(6) 0.4552(5) 0.2054(5) 0.0506(18) Uani 0.505(10) 1 d G U P A 1
H10_4 H 0.217947 0.429744 0.207253 0.061 Uiso 0.505(10) 1 calc R U P A 1
C11_4 C 0.3485(7) 0.4297(4) 0.2195(5) 0.0444(15) Uani 0.505(10) 1 d G U P A 1
C12_4 C 0.4850(6) 0.5794(6) 0.2076(8) 0.053(3) Uani 0.505(10) 1 d G U P A 1
H12A_4 H 0.463394 0.620009 0.192114 0.079 Uiso 0.505(10) 1 calc R U P A 1
H12B_4 H 0.503393 0.583199 0.251579 0.079 Uiso 0.505(10) 1 calc R U P A 1
H12C_4 H 0.533938 0.566467 0.184049 0.079 Uiso 0.505(10) 1 calc R U P A 1
C1_5 C 0.6578(12) 0.3056(11) 0.2467(10) 0.0494(18) Uani 0.505(10) 1 d . U P A 1
C2_5 C 0.6344(10) 0.2549(10) 0.2080(10) 0.0499(19) Uani 0.505(10) 1 d . U P A 1
C3_5 C 0.6826(10) 0.1983(10) 0.2168(10) 0.054(2) Uani 0.505(10) 1 d . U P A 1
H3_5 H 0.667991 0.162227 0.192575 0.064 Uiso 0.505(10) 1 calc R U P A 1
C4_5 C 0.7515(11) 0.1961(9) 0.2612(8) 0.056(2) Uani 0.505(10) 1 d . U P A 1
H4_5 H 0.784010 0.158610 0.267341 0.067 Uiso 0.505(10) 1 calc R U P A 1
C5_5 C 0.7717(14) 0.2497(9) 0.2964(9) 0.058(2) Uani 0.505(10) 1 d . U P A 1
H5_5 H 0.818570 0.248187 0.326464 0.069 Uiso 0.505(10) 1 calc R U P A 1
C6_5 C 0.7268(14) 0.3033(12) 0.2890(11) 0.0554(18) Uani 0.505(10) 1 d . U P A 1
C7_5 C 0.7480(15) 0.3601(10) 0.3178(7) 0.061(2) Uani 0.505(10) 1 d . U P A 1
H7_5 H 0.698015 0.389378 0.312001 0.073 Uiso 0.505(10) 1 calc R U P A 1
C8_5 C 0.5629(9) 0.2571(10) 0.1569(10) 0.051(2) Uani 0.505(10) 1 d . U P A 1
H8_5 H 0.533250 0.298681 0.158730 0.061 Uiso 0.505(10) 1 calc R U P A 1
C9_5 C 0.6013(11) 0.2505(11) 0.0927(10) 0.059(3) Uani 0.505(10) 1 d . U P A 1
H9A_5 H 0.643030 0.284200 0.087270 0.089 Uiso 0.505(10) 1 calc R U P A 1
H9B_5 H 0.630042 0.209653 0.090065 0.089 Uiso 0.505(10) 1 calc R U P A 1
H9C_5 H 0.555256 0.253352 0.059995 0.089 Uiso 0.505(10) 1 calc R U P A 1
C10_5 C 0.4981(12) 0.2057(12) 0.1670(13) 0.054(3) Uani 0.505(10) 1 d . U P A 1
H10A_5 H 0.452352 0.207454 0.133947 0.081 Uiso 0.505(10) 1 calc R U P A 1
H10B_5 H 0.526566 0.164705 0.166202 0.081 Uiso 0.505(10) 1 calc R U P A 1
H10C_5 H 0.473316 0.211757 0.207215 0.081 Uiso 0.505(10) 1 calc R U P A 1
C11_5 C 0.8269(19) 0.3910(14) 0.2906(9) 0.083(4) Uani 0.505(10) 1 d . U P A 1
H11A_5 H 0.839651 0.430794 0.312079 0.125 Uiso 0.505(10) 1 calc R U P A 1
H11B_5 H 0.876416 0.362797 0.296232 0.125 Uiso 0.505(10) 1 calc R U P A 1
H11C_5 H 0.814879 0.399045 0.246311 0.125 Uiso 0.505(10) 1 calc R U P A 1
C12_5 C 0.7663(17) 0.3476(8) 0.3898(10) 0.060(3) Uani 0.505(10) 1 d . U P A 1
H12A_5 H 0.781391 0.387248 0.410738 0.089 Uiso 0.505(10) 1 calc R U P A 1
H12B_5 H 0.714901 0.329907 0.407107 0.089 Uiso 0.505(10) 1 calc R U P A 1
H12C_5 H 0.814057 0.317853 0.395865 0.089 Uiso 0.505(10) 1 calc R U P A 1
C1_6 C 0.2005(18) 0.3321(12) 0.1500(10) 0.0606(18) Uani 0.495(10) 1 d . U P A 2
C2_6 C 0.1144(14) 0.3546(9) 0.1559(7) 0.0686(19) Uani 0.495(10) 1 d . U P A 2
C3_6 C 0.0767(11) 0.3915(7) 0.1075(8) 0.069(2) Uani 0.495(10) 1 d . U P A 2
H3_6 H 0.019554 0.406486 0.109273 0.083 Uiso 0.495(10) 1 calc R U P A 2
C4_6 C 0.1244(10) 0.4053(8) 0.0579(7) 0.068(2) Uani 0.495(10) 1 d . U P A 2
H4_6 H 0.100074 0.431983 0.026248 0.082 Uiso 0.495(10) 1 calc R U P A 2
C5_6 C 0.2035(11) 0.3829(9) 0.0520(9) 0.064(2) Uani 0.495(10) 1 d . U P A 2
H5_6 H 0.232696 0.393624 0.016037 0.077 Uiso 0.495(10) 1 calc R U P A 2
C6_6 C 0.2452(15) 0.3442(13) 0.0967(11) 0.0598(19) Uani 0.495(10) 1 d . U P A 2
C7_6 C 0.332(3) 0.316(3) 0.090(3) 0.059(2) Uani 0.495(10) 1 d . U P A 2
H7_6 H 0.351951 0.296807 0.130399 0.071 Uiso 0.495(10) 1 calc R U P A 2
C8_6 C 0.0623(10) 0.3364(8) 0.2118(7) 0.074(2) Uani 0.495(10) 1 d . U P A 2
H8_6 H 0.091766 0.297211 0.227290 0.089 Uiso 0.495(10) 1 calc R U P A 2
C9_6 C -0.0278(9) 0.3137(8) 0.1948(7) 0.088(3) Uani 0.495(10) 1 d . U P A 2
H9A_6 H -0.027187 0.286196 0.158451 0.132 Uiso 0.495(10) 1 calc R U P A 2
H9B_6 H -0.049553 0.290342 0.229722 0.132 Uiso 0.495(10) 1 calc R U P A 2
H9C_6 H -0.065094 0.349911 0.185245 0.132 Uiso 0.495(10) 1 calc R U P A 2
C10_6 C 0.0714(14) 0.3786(8) 0.2662(9) 0.078(4) Uani 0.495(10) 1 d . U P A 2
H10A_6 H 0.131770 0.390664 0.273393 0.117 Uiso 0.495(10) 1 calc R U P A 2
H10B_6 H 0.036464 0.416368 0.258303 0.117 Uiso 0.495(10) 1 calc R U P A 2
H10C_6 H 0.052004 0.356799 0.302780 0.117 Uiso 0.495(10) 1 calc R U P A 2
C11_6 C 0.3980(14) 0.3645(13) 0.0709(14) 0.057(4) Uani 0.495(10) 1 d . U P A 2
H11A_6 H 0.453565 0.343759 0.067153 0.085 Uiso 0.495(10) 1 calc R U P A 2
H11B_6 H 0.379083 0.383182 0.030966 0.085 Uiso 0.495(10) 1 calc R U P A 2
H11C_6 H 0.403936 0.397611 0.102459 0.085 Uiso 0.495(10) 1 calc R U P A 2
C12_6 C 0.327(3) 0.265(2) 0.040(2) 0.061(4) Uani 0.495(10) 1 d . U P A 2
H12A_6 H 0.384385 0.247345 0.036416 0.091 Uiso 0.495(10) 1 calc R U P A 2
H12B_6 H 0.287420 0.232293 0.051902 0.091 Uiso 0.495(10) 1 calc R U P A 2
H12C_6 H 0.306779 0.283833 0.000571 0.091 Uiso 0.495(10) 1 calc R U P A 2
C1_21 C 0.3097(15) 0.3098(9) 0.2443(13) 0.0505(17) Uani 0.495(10) 1 d . U P A 2
N2_21 N 0.2346(15) 0.2922(12) 0.2053(9) 0.0557(18) Uani 0.495(10) 1 d . U P A 2
C3_21 C 0.2154(8) 0.2232(6) 0.2120(6) 0.061(2) Uani 0.495(10) 1 d D U P A 2
H3A_21 H 0.159101 0.217534 0.230197 0.074 Uiso 0.495(10) 1 calc R U P A 2
H3B_21 H 0.213195 0.202534 0.170870 0.074 Uiso 0.495(10) 1 calc R U P A 2
C4_21 C 0.2853(8) 0.1948(6) 0.2535(6) 0.0540(19) Uani 0.495(10) 1 d D U P A 2
H4A_21 H 0.324607 0.168938 0.229698 0.065 Uiso 0.495(10) 1 calc R U P A 2
H4B_21 H 0.261392 0.168643 0.286309 0.065 Uiso 0.495(10) 1 calc R U P A 2
N5_21 N 0.3305(9) 0.2529(10) 0.2808(9) 0.0483(16) Uani 0.495(10) 1 d D U P A 2
C6_21 C 0.4019(6) 0.2479(6) 0.3245(6) 0.0452(16) Uani 0.495(10) 1 d DG U P A 2
C7_21 C 0.4022(6) 0.2023(5) 0.3706(5) 0.0477(18) Uani 0.495(10) 1 d G U P A 2
C8_21 C 0.4741(6) 0.1947(5) 0.4109(6) 0.0454(19) Uani 0.495(10) 1 d G U P A 2
H8_21 H 0.474267 0.163497 0.442387 0.054 Uiso 0.495(10) 1 calc R U P A 2
C9_21 C 0.5457(6) 0.2326(6) 0.4051(6) 0.0460(19) Uani 0.495(10) 1 d G U P A 2
H9_21 H 0.594812 0.227420 0.432687 0.055 Uiso 0.495(10) 1 calc R U P A 2
C10_21 C 0.5454(6) 0.2783(6) 0.3590(7) 0.0467(18) Uani 0.495(10) 1 d G U P A 2
H10_21 H 0.594315 0.304205 0.355099 0.056 Uiso 0.495(10) 1 calc R U P A 2
C11_21 C 0.4735(7) 0.2859(6) 0.3187(6) 0.0418(15) Uani 0.495(10) 1 d G U P A 2
C12_21 C 0.3238(7) 0.1635(7) 0.3877(7) 0.052(3) Uani 0.495(10) 1 d G U P A 2
H12A_21 H 0.275931 0.171287 0.357298 0.078 Uiso 0.495(10) 1 calc R U P A 2
H12B_21 H 0.338451 0.118666 0.387635 0.078 Uiso 0.495(10) 1 calc R U P A 2
H12C_21 H 0.307076 0.175680 0.429050 0.078 Uiso 0.495(10) 1 calc R U P A 2
B1_31 B 0.3720(12) 0.3656(13) 0.2465(14) 0.0481(18) Uani 0.495(10) 1 d . U P A 2
B2_31 B 0.4644(11) 0.3451(10) 0.2747(11) 0.0453(17) Uani 0.495(10) 1 d . U P A 2
C1_41 C 0.5337(12) 0.3816(13) 0.2450(14) 0.0451(17) Uani 0.495(10) 1 d . U P A 2
N2_41 N 0.6020(10) 0.3629(9) 0.2287(8) 0.0468(17) Uani 0.495(10) 1 d . U P A 2
C3_41 C 0.6317(9) 0.4035(7) 0.1780(6) 0.051(2) Uani 0.495(10) 1 d D U P A 2
H3A_41 H 0.693475 0.413681 0.184695 0.061 Uiso 0.495(10) 1 calc R U P A 2
H3B_41 H 0.621996 0.382836 0.137092 0.061 Uiso 0.495(10) 1 calc R U P A 2
C4_41 C 0.5781(9) 0.4606(7) 0.1822(7) 0.052(2) Uani 0.495(10) 1 d D U P A 2
H4A_41 H 0.610839 0.495961 0.201639 0.062 Uiso 0.495(10) 1 calc R U P A 2
H4B_41 H 0.553294 0.473723 0.140976 0.062 Uiso 0.495(10) 1 calc R U P A 2
N5_41 N 0.5167(9) 0.4393(11) 0.2190(13) 0.0466(16) Uani 0.495(10) 1 d D U P A 2
C6_41 C 0.4365(6) 0.4696(5) 0.2101(5) 0.0433(15) Uani 0.495(10) 1 d DG U P A 2
C7_41 C 0.4338(5) 0.5327(5) 0.1936(5) 0.0493(17) Uani 0.495(10) 1 d G U P A 2
C8_41 C 0.3556(6) 0.5613(4) 0.1774(5) 0.0527(19) Uani 0.495(10) 1 d G U P A 2
H8_41 H 0.353801 0.604451 0.166115 0.063 Uiso 0.495(10) 1 calc R U P A 2
C9_41 C 0.2800(6) 0.5267(5) 0.1779(5) 0.0519(19) Uani 0.495(10) 1 d G U P A 2
H9_41 H 0.226565 0.546289 0.166822 0.062 Uiso 0.495(10) 1 calc R U P A 2
C10_41 C 0.2827(6) 0.4636(5) 0.1944(5) 0.0527(19) Uani 0.495(10) 1 d G U P A 2
H10_41 H 0.230999 0.440000 0.194703 0.063 Uiso 0.495(10) 1 calc R U P A 2
C11_41 C 0.3609(7) 0.4350(5) 0.2106(6) 0.0515(17) Uani 0.495(10) 1 d G U P A 2
C12_41 C 0.5095(6) 0.5791(6) 0.2051(8) 0.054(3) Uani 0.495(10) 1 d G U P A 2
H12A_41 H 0.492534 0.620782 0.189524 0.081 Uiso 0.495(10) 1 calc R U P A 2
H12B_41 H 0.524729 0.581603 0.249682 0.081 Uiso 0.495(10) 1 calc R U P A 2
H12C_41 H 0.559100 0.564190 0.183422 0.081 Uiso 0.495(10) 1 calc R U P A 2
C1_51 C 0.6441(12) 0.3041(11) 0.2394(10) 0.0493(18) Uani 0.495(10) 1 d . U P A 2
C2_51 C 0.7149(14) 0.3010(12) 0.2818(11) 0.0555(19) Uani 0.495(10) 1 d . U P A 2
C3_51 C 0.7616(14) 0.2420(9) 0.2860(9) 0.057(2) Uani 0.495(10) 1 d . U P A 2
H3_51 H 0.810546 0.237580 0.313876 0.069 Uiso 0.495(10) 1 calc R U P A 2
C4_51 C 0.7343(11) 0.1928(9) 0.2492(8) 0.055(2) Uani 0.495(10) 1 d . U P A 2
H4_51 H 0.766787 0.155020 0.250291 0.066 Uiso 0.495(10) 1 calc R U P A 2
C5_51 C 0.6615(10) 0.1965(10) 0.2109(10) 0.054(2) Uani 0.495(10) 1 d . U P A 2
H5_51 H 0.642389 0.160325 0.188361 0.065 Uiso 0.495(10) 1 calc R U P A 2
C6_51 C 0.6153(10) 0.2517(10) 0.2042(10) 0.0509(19) Uani 0.495(10) 1 d . U P A 2
C7_51 C 0.5401(9) 0.2532(10) 0.1570(10) 0.050(2) Uani 0.495(10) 1 d . U P A 2
H7_51 H 0.509588 0.294130 0.162015 0.060 Uiso 0.495(10) 1 calc R U P A 2
C8_51 C 0.7493(16) 0.3550(10) 0.3337(7) 0.062(2) Uani 0.495(10) 1 d . U P A 2
H8_51 H 0.704330 0.388378 0.334955 0.074 Uiso 0.495(10) 1 calc R U P A 2
C9_51 C 0.8295(18) 0.3847(13) 0.3102(8) 0.075(4) Uani 0.495(10) 1 d . U P A 2
H9A_51 H 0.817126 0.400655 0.268047 0.112 Uiso 0.495(10) 1 calc R U P A 2
H9B_51 H 0.848071 0.419416 0.337511 0.112 Uiso 0.495(10) 1 calc R U P A 2
H9C_51 H 0.875209 0.353083 0.309679 0.112 Uiso 0.495(10) 1 calc R U P A 2
C10_51 C 0.7649(19) 0.3298(10) 0.3979(11) 0.070(4) Uani 0.495(10) 1 d . U P A 2
H10A_51 H 0.711971 0.310995 0.411695 0.104 Uiso 0.495(10) 1 calc R U P A 2
H10B_51 H 0.810116 0.297801 0.398111 0.104 Uiso 0.495(10) 1 calc R U P A 2
H10C_51 H 0.782978 0.364134 0.425943 0.104 Uiso 0.495(10) 1 calc R U P A 2
C11_51 C 0.4744(12) 0.2001(11) 0.1656(11) 0.048(3) Uani 0.495(10) 1 d . U P A 2
H11A_51 H 0.427430 0.203660 0.133682 0.072 Uiso 0.495(10) 1 calc R U P A 2
H11B_51 H 0.502779 0.159261 0.161779 0.072 Uiso 0.495(10) 1 calc R U P A 2
H11C_51 H 0.451408 0.203553 0.206711 0.072 Uiso 0.495(10) 1 calc R U P A 2
C12_51 C 0.5719(10) 0.2517(12) 0.0916(10) 0.056(3) Uani 0.495(10) 1 d . U P A 2
H12A_51 H 0.522734 0.252700 0.061281 0.084 Uiso 0.495(10) 1 calc R U P A 2
H12B_51 H 0.608660 0.288276 0.085366 0.084 Uiso 0.495(10) 1 calc R U P A 2
H12C_51 H 0.604934 0.213102 0.085986 0.084 Uiso 0.495(10) 1 calc R U P A 2
C1_61 C 0.1965(18) 0.3261(12) 0.1590(10) 0.0604(18) Uani 0.505(10) 1 d . U P A 1
C2_61 C 0.1136(13) 0.3452(9) 0.1711(7) 0.0690(19) Uani 0.505(10) 1 d . U P A 1
C3_61 C 0.0675(11) 0.3777(7) 0.1260(7) 0.070(2) Uani 0.505(10) 1 d . U P A 1
H3_61 H 0.010651 0.390521 0.133373 0.084 Uiso 0.505(10) 1 calc R U P A 1
C4_61 C 0.1013(10) 0.3926(7) 0.0696(8) 0.069(2) Uani 0.505(10) 1 d . U P A 1
H4_61 H 0.068532 0.415535 0.038823 0.083 Uiso 0.505(10) 1 calc R U P A 1
C5_61 C 0.1852(11) 0.3728(9) 0.0592(9) 0.065(2) Uani 0.505(10) 1 d . U P A 1
H5_61 H 0.208847 0.382384 0.020801 0.078 Uiso 0.505(10) 1 calc R U P A 1
C6_61 C 0.2341(15) 0.3398(12) 0.1033(11) 0.0599(19) Uani 0.505(10) 1 d . U P A 1
C7_61 C 0.323(2) 0.318(3) 0.089(3) 0.058(2) Uani 0.505(10) 1 d . U P A 1
H7_61 H 0.351676 0.302853 0.129107 0.070 Uiso 0.505(10) 1 calc R U P A 1
C8_61 C 0.0783(10) 0.3319(8) 0.2344(7) 0.076(2) Uani 0.505(10) 1 d . U P A 1
H8_61 H 0.124071 0.312829 0.262793 0.092 Uiso 0.505(10) 1 calc R U P A 1
C9_61 C 0.0019(10) 0.2895(7) 0.2288(8) 0.097(4) Uani 0.505(10) 1 d . U P A 1
H9A_61 H -0.019167 0.281890 0.270025 0.145 Uiso 0.505(10) 1 calc R U P A 1
H9B_61 H -0.043451 0.309319 0.202297 0.145 Uiso 0.505(10) 1 calc R U P A 1
H9C_61 H 0.018229 0.249425 0.210418 0.145 Uiso 0.505(10) 1 calc R U P A 1
C10_61 C 0.0533(13) 0.4001(9) 0.2591(11) 0.084(4) Uani 0.505(10) 1 d . U P A 1
H10A_61 H 0.104659 0.426726 0.262276 0.126 Uiso 0.505(10) 1 calc R U P A 1
H10B_61 H 0.010245 0.419162 0.230136 0.126 Uiso 0.505(10) 1 calc R U P A 1
H10C_61 H 0.029834 0.396124 0.300042 0.126 Uiso 0.505(10) 1 calc R U P A 1
C11_61 C 0.3779(14) 0.3731(14) 0.0665(16) 0.063(4) Uani 0.505(10) 1 d . U P A 1
H11A_61 H 0.435130 0.357883 0.057568 0.095 Uiso 0.505(10) 1 calc R U P A 1
H11B_61 H 0.349937 0.391161 0.028747 0.095 Uiso 0.505(10) 1 calc R U P A 1
H11C_61 H 0.383046 0.405449 0.098820 0.095 Uiso 0.505(10) 1 calc R U P A 1
C12_61 C 0.318(3) 0.259(2) 0.044(2) 0.063(4) Uani 0.505(10) 1 d . U P A 1
H12A_61 H 0.375545 0.245570 0.035471 0.095 Uiso 0.505(10) 1 calc R U P A 1
H12B_61 H 0.287401 0.224920 0.064006 0.095 Uiso 0.505(10) 1 calc R U P A 1
H12C_61 H 0.286047 0.271035 0.005424 0.095 Uiso 0.505(10) 1 calc R U P A 1

loop_
_atom_site_aniso_label
_atom_site_aniso_U_11
_atom_site_aniso_U_22
_atom_site_aniso_U_33
_atom_site_aniso_U_23
_atom_site_aniso_U_13
_atom_site_aniso_U_12
B1_1 0.067(3) 0.049(2) 0.030(2) -0.0033(18) 0.010(2) 0.006(2)
I2_1 0.0778(2) 0.0703(2) 0.0540(2) 0.01247(14) 0.01643(15) 0.01839(15)
C3_1 0.047(2) 0.0366(18) 0.0368(19) 0.0000(14) 0.0037(15) -0.0017(15)
N4_1 0.0431(17) 0.0450(16) 0.0393(17) -0.0039(13) 0.0028(13) -0.0019(13)
C5_1 0.057(2) 0.054(2) 0.041(2) -0.0189(18) 0.0072(18) -0.0052(18)
C6_1 0.053(2) 0.0387(19) 0.0345(19) -0.0046(14) 0.0062(16) -0.0004(15)
N7_1 0.0466(17) 0.0354(15) 0.0336(16) -0.0062(12) 0.0023(13) -0.0017(12)
C8_1 0.054(2) 0.0327(18) 0.0362(19) 0.0008(14) -0.0013(16) -0.0025(15)
C9_1 0.067(3) 0.038(2) 0.036(2) -0.0027(15) -0.0040(18) 0.0017(17)
C10_1 0.085(3) 0.044(2) 0.040(2) -0.0047(17) -0.008(2) -0.002(2)
C11_1 0.086(4) 0.052(2) 0.040(2) 0.0049(18) -0.013(2) -0.017(2)
C12_1 0.052(2) 0.052(2) 0.056(3) 0.019(2) -0.009(2) -0.0155(18)
C13_1 0.049(2) 0.0384(19) 0.045(2) 0.0110(15) -0.0002(17) -0.0052(15)
C14_1 0.051(2) 0.065(3) 0.054(3) 0.011(2) 0.003(2) 0.005(2)
C15_1 0.041(2) 0.053(2) 0.040(2) -0.0038(16) 0.0012(16) 0.0002(16)
C16_1 0.049(2) 0.048(2) 0.042(2) -0.0001(16) 0.0014(17) -0.0006(17)
C17_1 0.054(2) 0.052(2) 0.051(2) 0.0039(19) 0.0015(19) 0.0017(18)
C18_1 0.043(2) 0.070(3) 0.058(3) -0.001(2) -0.0053(19) 0.0001(19)
C19_1 0.048(2) 0.060(3) 0.055(3) 0.003(2) 0.0043(19) -0.0071(19)
C20_1 0.047(2) 0.052(2) 0.045(2) -0.0007(17) 0.0026(17) -0.0022(17)
C21_1 0.053(3) 0.053(2) 0.067(3) 0.011(2) 0.002(2) -0.0005(19)
C22_1 0.071(3) 0.051(3) 0.101(4) -0.005(3) -0.001(3) -0.005(2)
C23_1 0.072(3) 0.068(3) 0.080(4) 0.026(3) 0.005(3) -0.004(2)
C24_1 0.053(2) 0.051(2) 0.048(2) 0.0049(18) 0.0056(19) -0.0046(18)
C25_1 0.100(4) 0.070(3) 0.056(3) 0.004(2) 0.013(3) -0.024(3)
C26_1 0.066(3) 0.055(3) 0.078(4) 0.000(2) 0.002(3) -0.003(2)
C1_2 0.057(3) 0.050(3) 0.044(3) -0.010(3) 0.013(3) -0.014(3)
N2_2 0.063(4) 0.058(3) 0.049(4) -0.013(3) 0.006(3) -0.013(3)
C3_2 0.067(4) 0.061(3) 0.043(4) -0.011(3) 0.010(3) -0.018(3)
C4_2 0.056(4) 0.050(3) 0.048(3) -0.009(3) 0.009(3) -0.015(3)
N5_2 0.052(4) 0.051(3) 0.041(3) -0.010(2) 0.008(3) -0.015(3)
C6_2 0.052(4) 0.041(3) 0.040(3) -0.012(2) 0.008(3) -0.020(3)
C7_2 0.044(4) 0.045(3) 0.039(3) -0.009(2) 0.012(3) -0.021(3)
C8_2 0.050(4) 0.048(3) 0.043(3) -0.009(3) 0.012(3) -0.021(3)
C9_2 0.048(4) 0.044(4) 0.046(3) -0.010(3) 0.005(4) -0.020(3)
C10_2 0.048(4) 0.042(4) 0.043(3) -0.010(3) 0.015(3) -0.022(3)
C11_2 0.051(4) 0.049(3) 0.037(3) -0.011(3) 0.012(3) -0.013(3)
C12_2 0.052(6) 0.067(5) 0.039(5) 0.011(4) -0.006(4) -0.035(5)
B1_3 0.057(4) 0.047(3) 0.040(3) -0.011(3) 0.015(3) -0.013(3)
B2_3 0.056(4) 0.046(3) 0.036(3) -0.012(3) 0.013(3) -0.014(3)
C1_4 0.056(4) 0.042(3) 0.038(3) -0.012(2) 0.010(3) -0.012(3)
N2_4 0.057(4) 0.041(3) 0.044(4) -0.010(3) 0.007(3) -0.011(3)
C3_4 0.060(4) 0.048(3) 0.048(4) -0.004(3) 0.008(3) -0.015(3)
C4_4 0.061(4) 0.046(3) 0.045(4) -0.002(3) 0.006(3) -0.015(3)
N5_4 0.059(3) 0.042(3) 0.040(3) -0.006(2) 0.013(3) -0.014(3)
C6_4 0.058(3) 0.044(3) 0.043(3) -0.007(3) 0.014(3) -0.013(3)
C7_4 0.061(4) 0.045(3) 0.039(3) -0.006(3) 0.028(3) -0.004(3)
C8_4 0.059(4) 0.046(3) 0.053(4) 0.001(3) 0.031(4) -0.010(3)
C9_4 0.060(4) 0.055(4) 0.060(4) -0.002(3) 0.026(4) -0.013(3)
C10_4 0.059(4) 0.052(3) 0.044(4) -0.002(3) 0.032(3) -0.011(3)
C11_4 0.058(3) 0.046(3) 0.032(3) -0.006(2) 0.024(3) -0.017(2)
C12_4 0.058(6) 0.050(5) 0.052(5) 0.001(4) 0.020(5) -0.001(4)
C1_5 0.059(4) 0.044(3) 0.046(4) -0.010(3) 0.010(3) -0.006(3)
C2_5 0.057(4) 0.047(3) 0.046(3) -0.007(3) 0.005(4) -0.005(4)
C3_5 0.061(5) 0.046(3) 0.055(4) -0.013(3) 0.002(4) -0.002(4)
C4_5 0.062(5) 0.048(3) 0.057(5) -0.009(3) -0.002(4) -0.001(4)
C5_5 0.064(4) 0.052(4) 0.057(5) -0.016(3) 0.000(4) -0.007(3)
C6_5 0.061(4) 0.053(3) 0.052(4) -0.011(3) 0.005(3) -0.004(3)
C7_5 0.067(4) 0.055(4) 0.059(5) -0.012(4) 0.006(4) -0.004(3)
C8_5 0.059(5) 0.048(4) 0.047(3) -0.009(3) 0.005(4) -0.006(5)
C9_5 0.072(9) 0.060(5) 0.046(4) -0.010(4) 0.010(7) 0.007(7)
C10_5 0.062(8) 0.045(6) 0.054(6) -0.012(4) 0.000(7) -0.008(6)
C11_5 0.091(6) 0.079(7) 0.079(9) -0.005(8) 0.003(8) -0.028(5)
C12_5 0.060(5) 0.052(7) 0.067(6) -0.008(5) 0.003(5) -0.005(6)
C1_6 0.065(3) 0.064(3) 0.053(4) -0.011(3) 0.003(3) -0.008(3)
C2_6 0.068(3) 0.075(4) 0.062(4) -0.007(3) 0.004(3) -0.005(3)
C3_6 0.067(4) 0.074(4) 0.066(5) -0.003(4) 0.008(4) -0.001(3)
C4_6 0.069(4) 0.074(4) 0.062(4) -0.002(4) 0.005(4) -0.004(4)
C5_6 0.067(4) 0.069(4) 0.056(4) -0.006(3) 0.003(4) -0.006(4)
C6_6 0.066(4) 0.064(3) 0.050(3) -0.011(3) 0.002(3) -0.009(3)
C7_6 0.067(5) 0.064(4) 0.046(4) -0.010(3) 0.004(4) -0.006(4)
C8_6 0.068(4) 0.089(4) 0.066(5) -0.007(4) 0.002(4) -0.005(4)
C9_6 0.073(6) 0.106(8) 0.085(7) -0.016(6) 0.003(5) -0.018(6)
C10_6 0.077(8) 0.087(8) 0.069(6) 0.001(6) -0.002(6) -0.006(6)
C11_6 0.072(8) 0.059(7) 0.041(6) -0.010(5) 0.007(7) -0.001(6)
C12_6 0.070(9) 0.064(7) 0.047(7) -0.011(6) 0.004(7) -0.006(6)
C1_21 0.057(3) 0.052(3) 0.044(3) -0.012(3) 0.010(3) -0.014(3)
N2_21 0.060(4) 0.058(3) 0.049(4) -0.012(3) 0.011(3) -0.014(3)
C3_21 0.065(4) 0.061(3) 0.059(4) -0.013(4) 0.008(4) -0.016(3)
C4_21 0.061(4) 0.052(3) 0.049(3) -0.010(3) 0.009(3) -0.020(3)
N5_21 0.056(4) 0.048(3) 0.042(3) -0.012(2) 0.010(3) -0.016(3)
C6_21 0.051(4) 0.047(3) 0.039(3) -0.009(2) 0.012(3) -0.015(3)
C7_21 0.053(4) 0.047(3) 0.043(3) -0.010(3) 0.007(3) -0.020(3)
C8_21 0.048(4) 0.043(3) 0.046(3) -0.006(3) 0.008(3) -0.022(3)
C9_21 0.048(4) 0.044(4) 0.046(3) -0.005(3) 0.008(4) -0.020(3)
C10_21 0.053(4) 0.045(4) 0.043(3) -0.009(3) 0.012(3) -0.019(3)
C11_21 0.052(4) 0.039(3) 0.035(3) -0.012(2) 0.013(3) -0.022(3)
C12_21 0.047(6) 0.058(5) 0.051(5) -0.013(4) 0.009(5) -0.025(5)
B1_31 0.058(4) 0.048(3) 0.040(3) -0.012(3) 0.015(3) -0.014(3)
B2_31 0.056(4) 0.044(3) 0.037(3) -0.009(3) 0.012(3) -0.017(3)
C1_41 0.056(4) 0.043(3) 0.038(3) -0.009(2) 0.011(3) -0.014(3)
N2_41 0.055(4) 0.042(3) 0.044(4) -0.007(3) 0.009(3) -0.012(3)
C3_41 0.056(4) 0.052(3) 0.046(4) -0.005(3) 0.009(3) -0.016(3)
C4_41 0.060(4) 0.049(3) 0.047(4) -0.002(3) 0.008(3) -0.014(3)
N5_41 0.058(3) 0.042(3) 0.040(3) -0.007(2) 0.011(3) -0.011(3)
C6_41 0.058(3) 0.044(3) 0.030(3) -0.006(2) 0.025(3) -0.009(3)
C7_41 0.061(4) 0.044(3) 0.046(3) 0.000(3) 0.023(3) -0.014(3)
C8_41 0.060(4) 0.048(3) 0.053(4) 0.000(3) 0.031(3) -0.010(3)
C9_41 0.057(4) 0.051(4) 0.050(4) 0.004(3) 0.031(3) -0.007(3)
C10_41 0.060(4) 0.050(3) 0.050(4) -0.003(3) 0.023(3) -0.013(3)
C11_41 0.063(3) 0.050(3) 0.044(4) -0.008(3) 0.020(3) -0.010(3)
C12_41 0.061(6) 0.035(4) 0.068(6) -0.006(4) 0.023(5) -0.007(4)
C1_51 0.056(4) 0.045(3) 0.047(4) -0.010(3) 0.009(3) -0.007(3)
C2_51 0.061(4) 0.051(3) 0.054(4) -0.015(3) 0.006(3) -0.004(3)
C3_51 0.062(4) 0.054(4) 0.055(5) -0.014(3) -0.001(4) -0.005(3)
C4_51 0.062(5) 0.045(3) 0.056(5) -0.014(3) -0.001(4) -0.004(4)
C5_51 0.060(5) 0.049(3) 0.053(4) -0.013(3) -0.001(4) -0.004(4)
C6_51 0.058(4) 0.046(3) 0.049(3) -0.012(3) 0.006(4) -0.006(4)
C7_51 0.056(5) 0.049(4) 0.045(3) -0.008(3) 0.007(4) -0.007(4)
C8_51 0.067(4) 0.058(4) 0.059(5) -0.014(4) 0.002(4) -0.004(3)
C9_51 0.092(6) 0.075(7) 0.057(8) -0.007(7) 0.002(7) -0.022(5)
C10_51 0.068(6) 0.073(9) 0.068(6) -0.006(6) -0.002(5) -0.013(8)
C11_51 0.060(8) 0.044(5) 0.040(5) -0.010(4) 0.000(6) -0.010(6)
C12_51 0.058(8) 0.064(6) 0.047(4) -0.005(4) 0.009(6) -0.005(7)
C1_61 0.065(3) 0.063(3) 0.054(4) -0.012(3) 0.005(3) -0.009(3)
C2_61 0.068(3) 0.074(4) 0.064(4) -0.008(3) 0.004(3) -0.005(3)
C3_61 0.071(4) 0.075(4) 0.064(4) -0.008(4) 0.007(4) -0.001(4)
C4_61 0.070(4) 0.074(4) 0.064(4) -0.003(4) 0.002(4) -0.006(4)
C5_61 0.069(4) 0.070(4) 0.057(4) -0.004(3) 0.002(4) -0.007(4)
C6_61 0.065(4) 0.064(3) 0.050(3) -0.011(3) 0.000(3) -0.008(3)
C7_61 0.067(5) 0.063(4) 0.045(4) -0.010(3) 0.003(4) -0.008(4)
C8_61 0.069(4) 0.090(4) 0.071(5) -0.005(4) 0.011(4) -0.002(4)
C9_61 0.092(7) 0.099(7) 0.100(8) -0.013(7) 0.016(6) -0.016(6)
C10_61 0.072(8) 0.095(8) 0.085(7) -0.027(7) 0.007(6) -0.013(6)
C11_61 0.071(9) 0.067(7) 0.051(7) -0.007(6) 0.006(7) -0.007(7)
C12_61 0.072(9) 0.067(7) 0.051(8) -0.018(6) 0.004(7) -0.006(6)

loop_
_atom_type_symbol
_atom_type_description
_atom_type_scat_dispersion_real
_atom_type_scat_dispersion_imag
_atom_type_scat_source
C C 0.0181 0.0091 'International Tables Vol C Tables 4.2.6.8 and 6.1.1.4'
H H 0.0000 0.0000 'International Tables Vol C Tables 4.2.6.8 and 6.1.1.4'
B B 0.0090 0.0039 'International Tables Vol C Tables 4.2.6.8 and 6.1.1.4'
N N 0.0311 0.0180 'International Tables Vol C Tables 4.2.6.8 and 6.1.1.4'
I I -0.3257 6.8362 'International Tables Vol C Tables 4.2.6.8 and 6.1.1.4'

loop_
_exptl_crystal_face_index_h
_exptl_crystal_face_index_k
_exptl_crystal_face_index_l
_exptl_crystal_face_perp_dist
0 -1 0 0.0351
0 1 0 0.0843
0 1 1 0.0685
0 -1 -1 0.0516
0 -1 1 0.0457
0 0 1 0.0572
0 0 -1 0.0664
0 1 -1 0.0580
1 0 0 0.0276
-1 0 0 0.0276
-1 -1 0 0.0267
-1 1 0 0.0513
1 -1 0 0.0234
1 1 0 0.0687

loop_
_geom_angle_atom_site_label_1
_geom_angle_atom_site_label_2
_geom_angle_atom_site_label_3
_geom_angle
_geom_angle_site_symmetry_1
_geom_angle_site_symmetry_3
_geom_angle_publ_flag
C9_1 B1_1 C3_1 98.1(3) . . ?
C9_1 B1_1 I2_1 110.9(3) . . ?
C3_1 B1_1 I2_1 111.4(3) . . ?
C9_1 B1_1 H1_1 117.6(19) . . ?
C3_1 B1_1 H1_1 116.4(19) . . ?
I2_1 B1_1 H1_1 102.7(19) . . ?
N7_1 C3_1 N4_1 111.0(3) . . ?
N7_1 C3_1 B1_1 110.1(3) . . ?
N4_1 C3_1 B1_1 138.7(4) . . ?
C3_1 N4_1 C15_1 126.3(3) . . ?
C3_1 N4_1 C5_1 110.2(3) . . ?
C15_1 N4_1 C5_1 123.2(3) . . ?
N4_1 C5_1 C6_1 104.0(3) . . ?
N4_1 C5_1 H5A_1 111.0 . . ?
C6_1 C5_1 H5A_1 111.0 . . ?
N4_1 C5_1 H5B_1 111.0 . . ?
C6_1 C5_1 H5B_1 111.0 . . ?
H5A_1 C5_1 H5B_1 109.0 . . ?
N7_1 C6_1 C5_1 101.9(3) . . ?
N7_1 C6_1 H6A_1 111.4 . . ?
C5_1 C6_1 H6A_1 111.4 . . ?
N7_1 C6_1 H6B_1 111.4 . . ?
C5_1 C6_1 H6B_1 111.4 . . ?
H6A_1 C6_1 H6B_1 109.3 . . ?
C3_1 N7_1 C8_1 113.4(3) . . ?
C3_1 N7_1 C6_1 112.8(3) . . ?
C8_1 N7_1 C6_1 133.6(3) . . ?
C13_1 C8_1 C9_1 124.4(4) . . ?
C13_1 C8_1 N7_1 126.8(4) . . ?
C9_1 C8_1 N7_1 108.8(3) . . ?
C10_1 C9_1 C8_1 117.1(4) . . ?
C10_1 C9_1 B1_1 133.4(4) . . ?
C8_1 C9_1 B1_1 109.4(3) . . ?
C11_1 C10_1 C9_1 120.5(4) . . ?
C11_1 C10_1 H10_1 119.7 . . ?
C9_1 C10_1 H10_1 119.7 . . ?
C10_1 C11_1 C12_1 120.3(4) . . ?
C10_1 C11_1 H11_1 119.9 . . ?
C12_1 C11_1 H11_1 119.9 . . ?
C11_1 C12_1 C13_1 122.8(4) . . ?
C11_1 C12_1 H12_1 118.6 . . ?
C13_1 C12_1 H12_1 118.6 . . ?
C8_1 C13_1 C12_1 114.9(4) . . ?
C8_1 C13_1 C14_1 124.4(4) . . ?
C12_1 C13_1 C14_1 120.7(4) . . ?
C13_1 C14_1 H14A_1 109.5 . . ?
C13_1 C14_1 H14B_1 109.5 . . ?
H14A_1 C14_1 H14B_1 109.5 . . ?
C13_1 C14_1 H14C_1 109.5 . . ?
H14A_1 C14_1 H14C_1 109.5 . . ?
H14B_1 C14_1 H14C_1 109.5 . . ?
C20_1 C15_1 C16_1 122.0(4) . . ?
C20_1 C15_1 N4_1 119.0(4) . . ?
C16_1 C15_1 N4_1 119.0(4) . . ?
C17_1 C16_1 C15_1 117.1(4) . . ?
C17_1 C16_1 C24_1 120.8(4) . . ?
C15_1 C16_1 C24_1 122.1(4) . . ?
C18_1 C17_1 C16_1 121.9(4) . . ?
C18_1 C17_1 H17_1 119.1 . . ?
C16_1 C17_1 H17_1 119.1 . . ?
C19_1 C18_1 C17_1 119.8(4) . . ?
C19_1 C18_1 H18_1 120.1 . . ?
C17_1 C18_1 H18_1 120.1 . . ?
C18_1 C19_1 C20_1 121.4(4) . . ?
C18_1 C19_1 H19_1 119.3 . . ?
C20_1 C19_1 H19_1 119.3 . . ?
C19_1 C20_1 C15_1 117.9(4) . . ?
C19_1 C20_1 C21_1 119.8(4) . . ?
C15_1 C20_1 C21_1 122.2(4) . . ?
C20_1 C21_1 C23_1 112.2(4) . . ?
C20_1 C21_1 C22_1 110.0(4) . . ?
C23_1 C21_1 C22_1 110.7(4) . . ?
C20_1 C21_1 H21_1 107.9 . . ?
C23_1 C21_1 H21_1 107.9 . . ?
C22_1 C21_1 H21_1 107.9 . . ?
C21_1 C22_1 H22A_1 109.5 . . ?
C21_1 C22_1 H22B_1 109.5 . . ?
H22A_1 C22_1 H22B_1 109.5 . . ?
C21_1 C22_1 H22C_1 109.5 . . ?
H22A_1 C22_1 H22C_1 109.5 . . ?
H22B_1 C22_1 H22C_1 109.5 . . ?
C21_1 C23_1 H23A_1 109.5 . . ?
C21_1 C23_1 H23B_1 109.5 . . ?
H23A_1 C23_1 H23B_1 109.5 . . ?
C21_1 C23_1 H23C_1 109.5 . . ?
H23A_1 C23_1 H23C_1 109.5 . . ?
H23B_1 C23_1 H23C_1 109.5 . . ?
C25_1 C24_1 C26_1 111.8(4) . . ?
C25_1 C24_1 C16_1 110.3(4) . . ?
C26_1 C24_1 C16_1 113.2(4) . . ?
C25_1 C24_1 H24_1 107.1 . . ?
C26_1 C24_1 H24_1 107.1 . . ?
C16_1 C24_1 H24_1 107.1 . . ?
C24_1 C25_1 H25A_1 109.5 . . ?
C24_1 C25_1 H25B_1 109.5 . . ?
H25A_1 C25_1 H25B_1 109.5 . . ?
C24_1 C25_1 H25C_1 109.5 . . ?
H25A_1 C25_1 H25C_1 109.5 . . ?
H25B_1 C25_1 H25C_1 109.5 . . ?
C24_1 C26_1 H26A_1 109.5 . . ?
C24_1 C26_1 H26B_1 109.5 . . ?
H26A_1 C26_1 H26B_1 109.5 . . ?
C24_1 C26_1 H26C_1 109.5 . . ?
H26A_1 C26_1 H26C_1 109.5 . . ?
H26B_1 C26_1 H26C_1 109.5 . . ?
N5_2 C1_2 N2_2 110.7(17) . . ?
N5_2 C1_2 B1_3 123.5(18) . . ?
N2_2 C1_2 B1_3 125(2) . . ?
C1_2 N2_2 C1_61 132(3) . . ?
C1_2 N2_2 C3_2 112(2) . . ?
C1_61 N2_2 C3_2 116(2) . . ?
N2_2 C3_2 C4_2 97.9(12) . . ?
N2_2 C3_2 H3A_2 112.2 . . ?
C4_2 C3_2 H3A_2 112.2 . . ?
N2_2 C3_2 H3B_2 112.2 . . ?
C4_2 C3_2 H3B_2 112.2 . . ?
H3A_2 C3_2 H3B_2 109.8 . . ?
N5_2 C4_2 C3_2 103.9(11) . . ?
N5_2 C4_2 H4A_2 111.0 . . ?
C3_2 C4_2 H4A_2 111.0 . . ?
N5_2 C4_2 H4B_2 111.0 . . ?
C3_2 C4_2 H4B_2 111.0 . . ?
H4A_2 C4_2 H4B_2 109.0 . . ?
C1_2 N5_2 C6_2 127.4(14) . . ?
C1_2 N5_2 C4_2 108.2(11) . . ?
C6_2 N5_2 C4_2 123.2(14) . . ?
C7_2 C6_2 C11_2 120.0 . . ?
C7_2 C6_2 N5_2 121.4(8) . . ?
C11_2 C6_2 N5_2 118.5(8) . . ?
C8_2 C7_2 C6_2 120.0 . . ?
C8_2 C7_2 C12_2 114.8 . . ?
C6_2 C7_2 C12_2 125.0 . . ?
C7_2 C8_2 C9_2 120.0 . . ?
C7_2 C8_2 H8_2 120.0 . . ?
C9_2 C8_2 H8_2 120.0 . . ?
C10_2 C9_2 C8_2 120.0 . . ?
C10_2 C9_2 H9_2 120.0 . . ?
C8_2 C9_2 H9_2 120.0 . . ?
C9_2 C10_2 C11_2 120.0 . . ?
C9_2 C10_2 H10_2 120.0 . . ?
C11_2 C10_2 H10_2 120.0 . . ?
C10_2 C11_2 C6_2 120.0 . . ?
C10_2 C11_2 B2_3 122.4(7) . . ?
C6_2 C11_2 B2_3 116.2(7) . . ?
C7_2 C12_2 H12A_2 109.5 . . ?
C7_2 C12_2 H12B_2 109.5 . . ?
H12A_2 C12_2 H12B_2 109.5 . . ?
C7_2 C12_2 H12C_2 109.5 . . ?
H12A_2 C12_2 H12C_2 109.5 . . ?
H12B_2 C12_2 H12C_2 109.5 . . ?
C11_4 B1_3 B2_3 119.2(13) . . ?
C11_4 B1_3 C1_2 134.6(17) . . ?
B2_3 B1_3 C1_2 105.1(18) . . ?
C1_4 B2_3 B1_3 110.1(16) . . ?
C1_4 B2_3 C11_2 128.1(14) . . ?
B1_3 B2_3 C11_2 121.0(12) . . ?
N5_4 C1_4 N2_4 106.8(16) . . ?
N5_4 C1_4 B2_3 120.2(15) . . ?
N2_4 C1_4 B2_3 133(2) . . ?
C1_5 N2_4 C3_4 117.4(14) . . ?
C1_5 N2_4 C1_4 125.3(17) . . ?
C3_4 N2_4 C1_4 111.3(16) . . ?
N2_4 C3_4 C4_4 102.0(11) . . ?
N2_4 C3_4 H3A_4 111.4 . . ?
C4_4 C3_4 H3A_4 111.4 . . ?
N2_4 C3_4 H3B_4 111.4 . . ?
C4_4 C3_4 H3B_4 111.4 . . ?
H3A_4 C3_4 H3B_4 109.2 . . ?
C3_4 C4_4 N5_4 106.9(12) . . ?
C3_4 C4_4 H4A_4 110.3 . . ?
N5_4 C4_4 H4A_4 110.3 . . ?
C3_4 C4_4 H4B_4 110.3 . . ?
N5_4 C4_4 H4B_4 110.3 . . ?
H4A_4 C4_4 H4B_4 108.6 . . ?
C1_4 N5_4 C6_4 123.4(14) . . ?
C1_4 N5_4 C4_4 105.1(11) . . ?
C6_4 N5_4 C4_4 131.4(16) . . ?
C7_4 C6_4 C11_4 120.0 . . ?
C7_4 C6_4 N5_4 119.1(9) . . ?
C11_4 C6_4 N5_4 119.7(10) . . ?
C6_4 C7_4 C8_4 120.0 . . ?
C6_4 C7_4 C12_4 125.3 . . ?
C8_4 C7_4 C12_4 113.5 . . ?
C7_4 C8_4 C9_4 120.0 . . ?
C7_4 C8_4 H8_4 120.0 . . ?
C9_4 C8_4 H8_4 120.0 . . ?
C8_4 C9_4 C10_4 120.0 . . ?
C8_4 C9_4 H9_4 120.0 . . ?
C10_4 C9_4 H9_4 120.0 . . ?
C9_4 C10_4 C11_4 120.0 . . ?
C9_4 C10_4 H10_4 120.0 . . ?
C11_4 C10_4 H10_4 120.0 . . ?
C10_4 C11_4 C6_4 120.0 . . ?
C10_4 C11_4 B1_3 120.7(8) . . ?
C6_4 C11_4 B1_3 118.9(8) . . ?
C7_4 C12_4 H12A_4 109.5 . . ?
C7_4 C12_4 H12B_4 109.5 . . ?
H12A_4 C12_4 H12B_4 109.5 . . ?
C7_4 C12_4 H12C_4 109.5 . . ?
H12A_4 C12_4 H12C_4 109.5 . . ?
H12B_4 C12_4 H12C_4 109.5 . . ?
C6_5 C1_5 C2_5 122.5(18) . . ?
C6_5 C1_5 N2_4 116.7(16) . . ?
C2_5 C1_5 N2_4 120.3(13) . . ?
C1_5 C2_5 C3_5 116.9(14) . . ?
C1_5 C2_5 C8_5 124.3(15) . . ?
C3_5 C2_5 C8_5 118.7(13) . . ?
C4_5 C3_5 C2_5 119.9(14) . . ?
C4_5 C3_5 H3_5 120.0 . . ?
C2_5 C3_5 H3_5 120.0 . . ?
C5_5 C4_5 C3_5 119.1(15) . . ?
C5_5 C4_5 H4_5 120.5 . . ?
C3_5 C4_5 H4_5 120.5 . . ?
C6_5 C5_5 C4_5 121.9(15) . . ?
C6_5 C5_5 H5_5 119.1 . . ?
C4_5 C5_5 H5_5 119.1 . . ?
C5_5 C6_5 C1_5 119.6(16) . . ?
C5_5 C6_5 C7_5 125.2(18) . . ?
C1_5 C6_5 C7_5 115(2) . . ?
C6_5 C7_5 C11_5 112.1(19) . . ?
C6_5 C7_5 C12_5 108.4(18) . . ?
C11_5 C7_5 C12_5 109.9(15) . . ?
C6_5 C7_5 H7_5 108.8 . . ?
C11_5 C7_5 H7_5 108.8 . . ?
C12_5 C7_5 H7_5 108.8 . . ?
C10_5 C8_5 C2_5 110.0(14) . . ?
C10_5 C8_5 C9_5 111.0(15) . . ?
C2_5 C8_5 C9_5 109.9(12) . . ?
C10_5 C8_5 H8_5 108.6 . . ?
C2_5 C8_5 H8_5 108.6 . . ?
C9_5 C8_5 H8_5 108.6 . . ?
C8_5 C9_5 H9A_5 109.5 . . ?
C8_5 C9_5 H9B_5 109.5 . . ?
H9A_5 C9_5 H9B_5 109.5 . . ?
C8_5 C9_5 H9C_5 109.5 . . ?
H9A_5 C9_5 H9C_5 109.5 . . ?
H9B_5 C9_5 H9C_5 109.5 . . ?
C8_5 C10_5 H10A_5 109.5 . . ?
C8_5 C10_5 H10B_5 109.5 . . ?
H10A_5 C10_5 H10B_5 109.5 . . ?
C8_5 C10_5 H10C_5 109.5 . . ?
H10A_5 C10_5 H10C_5 109.5 . . ?
H10B_5 C10_5 H10C_5 109.5 . . ?
C7_5 C11_5 H11A_5 109.5 . . ?
C7_5 C11_5 H11B_5 109.5 . . ?
H11A_5 C11_5 H11B_5 109.5 . . ?
C7_5 C11_5 H11C_5 109.5 . . ?
H11A_5 C11_5 H11C_5 109.5 . . ?
H11B_5 C11_5 H11C_5 109.5 . . ?
C7_5 C12_5 H12A_5 109.5 . . ?
C7_5 C12_5 H12B_5 109.5 . . ?
H12A_5 C12_5 H12B_5 109.5 . . ?
C7_5 C12_5 H12C_5 109.5 . . ?
H12A_5 C12_5 H12C_5 109.5 . . ?
H12B_5 C12_5 H12C_5 109.5 . . ?
C6_6 C1_6 C2_6 121.5(18) . . ?
C6_6 C1_6 N2_21 125(2) . . ?
C2_6 C1_6 N2_21 113.5(17) . . ?
C3_6 C2_6 C1_6 118.1(14) . . ?
C3_6 C2_6 C8_6 120.3(16) . . ?
C1_6 C2_6 C8_6 121.5(14) . . ?
C4_6 C3_6 C2_6 118.5(15) . . ?
C4_6 C3_6 H3_6 120.7 . . ?
C2_6 C3_6 H3_6 120.7 . . ?
C5_6 C4_6 C3_6 122.9(15) . . ?
C5_6 C4_6 H4_6 118.6 . . ?
C3_6 C4_6 H4_6 118.6 . . ?
C4_6 C5_6 C6_6 122.7(15) . . ?
C4_6 C5_6 H5_6 118.7 . . ?
C6_6 C5_6 H5_6 118.7 . . ?
C5_6 C6_6 C1_6 116.1(19) . . ?
C5_6 C6_6 C7_6 124(3) . . ?
C1_6 C6_6 C7_6 120(3) . . ?
C6_6 C7_6 C12_6 110(3) . . ?
C6_6 C7_6 C11_6 113(4) . . ?
C12_6 C7_6 C11_6 107(4) . . ?
C6_6 C7_6 H7_6 108.9 . . ?
C12_6 C7_6 H7_6 108.9 . . ?
C11_6 C7_6 H7_6 108.9 . . ?
C10_6 C8_6 C9_6 115.6(15) . . ?
C10_6 C8_6 C2_6 115.9(15) . . ?
C9_6 C8_6 C2_6 114.5(12) . . ?
C10_6 C8_6 H8_6 102.6 . . ?
C9_6 C8_6 H8_6 102.6 . . ?
C2_6 C8_6 H8_6 102.6 . . ?
C8_6 C9_6 H9A_6 109.5 . . ?
C8_6 C9_6 H9B_6 109.5 . . ?
H9A_6 C9_6 H9B_6 109.5 . . ?
C8_6 C9_6 H9C_6 109.5 . . ?
H9A_6 C9_6 H9C_6 109.5 . . ?
H9B_6 C9_6 H9C_6 109.5 . . ?
C8_6 C10_6 H10A_6 109.5 . . ?
C8_6 C10_6 H10B_6 109.5 . . ?
H10A_6 C10_6 H10B_6 109.5 . . ?
C8_6 C10_6 H10C_6 109.5 . . ?
H10A_6 C10_6 H10C_6 109.5 . . ?
H10B_6 C10_6 H10C_6 109.5 . . ?
C7_6 C11_6 H11A_6 109.5 . . ?
C7_6 C11_6 H11B_6 109.5 . . ?
H11A_6 C11_6 H11B_6 109.5 . . ?
C7_6 C11_6 H11C_6 109.5 . . ?
H11A_6 C11_6 H11C_6 109.5 . . ?
H11B_6 C11_6 H11C_6 109.5 . . ?
C7_6 C12_6 H12A_6 109.5 . . ?
C7_6 C12_6 H12B_6 109.5 . . ?
H12A_6 C12_6 H12B_6 109.5 . . ?
C7_6 C12_6 H12C_6 109.5 . . ?
H12A_6 C12_6 H12C_6 109.5 . . ?
H12B_6 C12_6 H12C_6 109.5 . . ?
N2_21 C1_21 N5_21 104.2(15) . . ?
N2_21 C1_21 B1_31 135(2) . . ?
N5_21 C1_21 B1_31 120.0(18) . . ?
C1_21 N2_21 C3_21 110.7(18) . . ?
C1_21 N2_21 C1_6 123(2) . . ?
C3_21 N2_21 C1_6 123(2) . . ?
C4_21 C3_21 N2_21 108.0(13) . . ?
C4_21 C3_21 H3A_21 110.1 . . ?
N2_21 C3_21 H3A_21 110.1 . . ?
C4_21 C3_21 H3B_21 110.1 . . ?
N2_21 C3_21 H3B_21 110.1 . . ?
H3A_21 C3_21 H3B_21 108.4 . . ?
C3_21 C4_21 N5_21 102.0(10) . . ?
C3_21 C4_21 H4A_21 111.4 . . ?
N5_21 C4_21 H4A_21 111.4 . . ?
C3_21 C4_21 H4B_21 111.4 . . ?
N5_21 C4_21 H4B_21 111.4 . . ?
H4A_21 C4_21 H4B_21 109.2 . . ?
C6_21 N5_21 C1_21 124.0(14) . . ?
C6_21 N5_21 C4_21 121.5(14) . . ?
C1_21 N5_21 C4_21 112.1(11) . . ?
C7_21 C6_21 C11_21 120.0 . . ?
C7_21 C6_21 N5_21 119.9(9) . . ?
C11_21 C6_21 N5_21 120.0(9) . . ?
C8_21 C7_21 C6_21 120.0 . . ?
C8_21 C7_21 C12_21 114.2 . . ?
C6_21 C7_21 C12_21 125.2 . . ?
C9_21 C8_21 C7_21 120.0 . . ?
C9_21 C8_21 H8_21 120.0 . . ?
C7_21 C8_21 H8_21 120.0 . . ?
C8_21 C9_21 C10_21 120.0 . . ?
C8_21 C9_21 H9_21 120.0 . . ?
C10_21 C9_21 H9_21 120.0 . . ?
C11_21 C10_21 C9_21 120.0 . . ?
C11_21 C10_21 H10_21 120.0 . . ?
C9_21 C10_21 H10_21 120.0 . . ?
C10_21 C11_21 C6_21 120.0 . . ?
C10_21 C11_21 B2_31 120.8(7) . . ?
C6_21 C11_21 B2_31 118.2(7) . . ?
C7_21 C12_21 H12A_21 109.5 . . ?
C7_21 C12_21 H12B_21 109.5 . . ?
H12A_21 C12_21 H12B_21 109.5 . . ?
C7_21 C12_21 H12C_21 109.5 . . ?
H12A_21 C12_21 H12C_21 109.5 . . ?
H12B_21 C12_21 H12C_21 109.5 . . ?
C1_21 B1_31 B2_31 110.9(19) . . ?
C1_21 B1_31 C11_41 128.3(17) . . ?
B2_31 B1_31 C11_41 119.2(13) . . ?
C1_41 B2_31 C11_21 128.7(15) . . ?
C1_41 B2_31 B1_31 110.6(17) . . ?
C11_21 B2_31 B1_31 119.8(12) . . ?
N2_41 C1_41 N5_41 109(2) . . ?
N2_41 C1_41 B2_31 128(2) . . ?
N5_41 C1_41 B2_31 120.6(17) . . ?
C1_41 N2_41 C1_51 130(2) . . ?
C1_41 N2_41 C3_41 110(2) . . ?
C1_51 N2_41 C3_41 117.8(14) . . ?
C4_41 C3_41 N2_41 103.2(11) . . ?
C4_41 C3_41 H3A_41 111.1 . . ?
N2_41 C3_41 H3A_41 111.1 . . ?
C4_41 C3_41 H3B_41 111.1 . . ?
N2_41 C3_41 H3B_41 111.1 . . ?
H3A_41 C3_41 H3B_41 109.1 . . ?
N5_41 C4_41 C3_41 100.5(14) . . ?
N5_41 C4_41 H4A_41 111.7 . . ?
C3_41 C4_41 H4A_41 111.7 . . ?
N5_41 C4_41 H4B_41 111.7 . . ?
C3_41 C4_41 H4B_41 111.7 . . ?
H4A_41 C4_41 H4B_41 109.4 . . ?
C4_41 N5_41 C1_41 114.3(14) . . ?
C4_41 N5_41 C6_41 114.7(17) . . ?
C1_41 N5_41 C6_41 128.0(15) . . ?
C7_41 C6_41 C11_41 120.0 . . ?
C7_41 C6_41 N5_41 119.3(10) . . ?
C11_41 C6_41 N5_41 120.3(10) . . ?
C6_41 C7_41 C8_41 120.0 . . ?
C6_41 C7_41 C12_41 124.3 . . ?
C8_41 C7_41 C12_41 114.3 . . ?
C9_41 C8_41 C7_41 120.0 . . ?
C9_41 C8_41 H8_41 120.0 . . ?
C7_41 C8_41 H8_41 120.0 . . ?
C10_41 C9_41 C8_41 120.0 . . ?
C10_41 C9_41 H9_41 120.0 . . ?
C8_41 C9_41 H9_41 120.0 . . ?
C9_41 C10_41 C11_41 120.0 . . ?
C9_41 C10_41 H10_41 120.0 . . ?
C11_41 C10_41 H10_41 120.0 . . ?
C10_41 C11_41 C6_41 120.0 . . ?
C10_41 C11_41 B1_31 124.7(8) . . ?
C6_41 C11_41 B1_31 113.8(8) . . ?
C7_41 C12_41 H12A_41 109.5 . . ?
C7_41 C12_41 H12B_41 109.5 . . ?
H12A_41 C12_41 H12B_41 109.5 . . ?
C7_41 C12_41 H12C_41 109.5 . . ?
H12A_41 C12_41 H12C_41 109.5 . . ?
H12B_41 C12_41 H12C_41 109.5 . . ?
C2_51 C1_51 C6_51 122.2(18) . . ?
C2_51 C1_51 N2_41 119.2(16) . . ?
C6_51 C1_51 N2_41 118.6(13) . . ?
C1_51 C2_51 C3_51 117.2(16) . . ?
C1_51 C2_51 C8_51 128(2) . . ?
C3_51 C2_51 C8_51 114.3(16) . . ?
C4_51 C3_51 C2_51 119.2(15) . . ?
C4_51 C3_51 H3_51 120.4 . . ?
C2_51 C3_51 H3_51 120.4 . . ?
C3_51 C4_51 C5_51 121.9(16) . . ?
C3_51 C4_51 H4_51 119.1 . . ?
C5_51 C4_51 H4_51 119.1 . . ?
C4_51 C5_51 C6_51 121.4(14) . . ?
C4_51 C5_51 H5_51 119.3 . . ?
C6_51 C5_51 H5_51 119.3 . . ?
C5_51 C6_51 C1_51 118.0(14) . . ?
C5_51 C6_51 C7_51 118.0(13) . . ?
C1_51 C6_51 C7_51 123.9(15) . . ?
C6_51 C7_51 C12_51 110.1(12) . . ?
C6_51 C7_51 C11_51 113.5(14) . . ?
C12_51 C7_51 C11_51 110.4(14) . . ?
C6_51 C7_51 H7_51 107.5 . . ?
C12_51 C7_51 H7_51 107.5 . . ?
C11_51 C7_51 H7_51 107.5 . . ?
C10_51 C8_51 C9_51 111.5(16) . . ?
C10_51 C8_51 C2_51 114.0(19) . . ?
C9_51 C8_51 C2_51 107.5(16) . . ?
C10_51 C8_51 H8_51 107.9 . . ?
C9_51 C8_51 H8_51 107.9 . . ?
C2_51 C8_51 H8_51 107.9 . . ?
C8_51 C9_51 H9A_51 109.5 . . ?
C8_51 C9_51 H9B_51 109.5 . . ?
H9A_51 C9_51 H9B_51 109.5 . . ?
C8_51 C9_51 H9C_51 109.5 . . ?
H9A_51 C9_51 H9C_51 109.5 . . ?
H9B_51 C9_51 H9C_51 109.5 . . ?
C8_51 C10_51 H10A_51 109.5 . . ?
C8_51 C10_51 H10B_51 109.5 . . ?
H10A_51 C10_51 H10B_51 109.5 . . ?
C8_51 C10_51 H10C_51 109.5 . . ?
H10A_51 C10_51 H10C_51 109.5 . . ?
H10B_51 C10_51 H10C_51 109.5 . . ?
C7_51 C11_51 H11A_51 109.5 . . ?
C7_51 C11_51 H11B_51 109.5 . . ?
H11A_51 C11_51 H11B_51 109.5 . . ?
C7_51 C11_51 H11C_51 109.5 . . ?
H11A_51 C11_51 H11C_51 109.5 . . ?
H11B_51 C11_51 H11C_51 109.5 . . ?
C7_51 C12_51 H12A_51 109.5 . . ?
C7_51 C12_51 H12B_51 109.5 . . ?
H12A_51 C12_51 H12B_51 109.5 . . ?
C7_51 C12_51 H12C_51 109.5 . . ?
H12A_51 C12_51 H12C_51 109.5 . . ?
H12B_51 C12_51 H12C_51 109.5 . . ?
N2_2 C1_61 C2_61 122.7(18) . . ?
N2_2 C1_61 C6_61 114(2) . . ?
C2_61 C1_61 C6_61 122.7(19) . . ?
C3_61 C2_61 C1_61 118.0(14) . . ?
C3_61 C2_61 C8_61 122.0(16) . . ?
C1_61 C2_61 C8_61 119.9(14) . . ?
C2_61 C3_61 C4_61 122.0(15) . . ?
C2_61 C3_61 H3_61 119.0 . . ?
C4_61 C3_61 H3_61 119.0 . . ?
C3_61 C4_61 C5_61 118.3(14) . . ?
C3_61 C4_61 H4_61 120.9 . . ?
C5_61 C4_61 H4_61 120.9 . . ?
C6_61 C5_61 C4_61 121.8(15) . . ?
C6_61 C5_61 H5_61 119.1 . . ?
C4_61 C5_61 H5_61 119.1 . . ?
C5_61 C6_61 C1_61 117.2(19) . . ?
C5_61 C6_61 C7_61 120(3) . . ?
C1_61 C6_61 C7_61 123(3) . . ?
C6_61 C7_61 C11_61 111(3) . . ?
C6_61 C7_61 C12_61 110(3) . . ?
C11_61 C7_61 C12_61 115(4) . . ?
C6_61 C7_61 H7_61 106.8 . . ?
C11_61 C7_61 H7_61 106.8 . . ?
C12_61 C7_61 H7_61 106.8 . . ?
C9_61 C8_61 C2_61 111.4(13) . . ?
C9_61 C8_61 C10_61 111.4(14) . . ?
C2_61 C8_61 C10_61 103.8(14) . . ?
C9_61 C8_61 H8_61 110.0 . . ?
C2_61 C8_61 H8_61 110.0 . . ?
C10_61 C8_61 H8_61 110.0 . . ?
C8_61 C9_61 H9A_61 109.5 . . ?
C8_61 C9_61 H9B_61 109.5 . . ?
H9A_61 C9_61 H9B_61 109.5 . . ?
C8_61 C9_61 H9C_61 109.5 . . ?
H9A_61 C9_61 H9C_61 109.5 . . ?
H9B_61 C9_61 H9C_61 109.5 . . ?
C8_61 C10_61 H10A_61 109.5 . . ?
C8_61 C10_61 H10B_61 109.5 . . ?
H10A_61 C10_61 H10B_61 109.5 . . ?
C8_61 C10_61 H10C_61 109.5 . . ?
H10A_61 C10_61 H10C_61 109.5 . . ?
H10B_61 C10_61 H10C_61 109.5 . . ?
C7_61 C11_61 H11A_61 109.5 . . ?
C7_61 C11_61 H11B_61 109.5 . . ?
H11A_61 C11_61 H11B_61 109.5 . . ?
C7_61 C11_61 H11C_61 109.5 . . ?
H11A_61 C11_61 H11C_61 109.5 . . ?
H11B_61 C11_61 H11C_61 109.5 . . ?
C7_61 C12_61 H12A_61 109.5 . . ?
C7_61 C12_61 H12B_61 109.5 . . ?
H12A_61 C12_61 H12B_61 109.5 . . ?
C7_61 C12_61 H12C_61 109.5 . . ?
H12A_61 C12_61 H12C_61 109.5 . . ?
H12B_61 C12_61 H12C_61 109.5 . . ?

loop_
_geom_bond_atom_site_label_1
_geom_bond_atom_site_label_2
_geom_bond_distance
_geom_bond_site_symmetry_2
_geom_bond_publ_flag
B1_1 C9_1 1.594(7) . ?
B1_1 C3_1 1.606(6) . ?
B1_1 I2_1 2.253(5) . ?
B1_1 H1_1 1.28(4) . ?
C3_1 N7_1 1.321(5) . ?
C3_1 N4_1 1.336(5) . ?
N4_1 C15_1 1.433(5) . ?
N4_1 C5_1 1.484(5) . ?
C5_1 C6_1 1.528(6) . ?
C5_1 H5A_1 0.9900 . ?
C5_1 H5B_1 0.9900 . ?
C6_1 N7_1 1.470(4) . ?
C6_1 H6A_1 0.9900 . ?
C6_1 H6B_1 0.9900 . ?
N7_1 C8_1 1.434(5) . ?
C8_1 C13_1 1.386(6) . ?
C8_1 C9_1 1.406(6) . ?
C9_1 C10_1 1.392(6) . ?
C10_1 C11_1 1.370(7) . ?
C10_1 H10_1 0.9500 . ?
C11_1 C12_1 1.376(7) . ?
C11_1 H11_1 0.9500 . ?
C12_1 C13_1 1.400(6) . ?
C12_1 H12_1 0.9500 . ?
C13_1 C14_1 1.503(6) . ?
C14_1 H14A_1 0.9800 . ?
C14_1 H14B_1 0.9800 . ?
C14_1 H14C_1 0.9800 . ?
C15_1 C20_1 1.402(6) . ?
C15_1 C16_1 1.411(6) . ?
C16_1 C17_1 1.386(6) . ?
C16_1 C24_1 1.519(6) . ?
C17_1 C18_1 1.381(6) . ?
C17_1 H17_1 0.9500 . ?
C18_1 C19_1 1.379(7) . ?
C18_1 H18_1 0.9500 . ?
C19_1 C20_1 1.383(6) . ?
C19_1 H19_1 0.9500 . ?
C20_1 C21_1 1.523(6) . ?
C21_1 C23_1 1.525(7) . ?
C21_1 C22_1 1.534(7) . ?
C21_1 H21_1 1.0000 . ?
C22_1 H22A_1 0.9800 . ?
C22_1 H22B_1 0.9800 . ?
C22_1 H22C_1 0.9800 . ?
C23_1 H23A_1 0.9800 . ?
C23_1 H23B_1 0.9800 . ?
C23_1 H23C_1 0.9800 . ?
C24_1 C25_1 1.504(7) . ?
C24_1 C26_1 1.508(7) . ?
C24_1 H24_1 1.0000 . ?
C25_1 H25A_1 0.9800 . ?
C25_1 H25B_1 0.9800 . ?
C25_1 H25C_1 0.9800 . ?
C26_1 H26A_1 0.9800 . ?
C26_1 H26B_1 0.9800 . ?
C26_1 H26C_1 0.9800 . ?
C1_2 N5_2 1.30(3) . ?
C1_2 N2_2 1.30(3) . ?
C1_2 B1_3 1.58(2) . ?
N2_2 C1_61 1.33(4) . ?
N2_2 C3_2 1.43(3) . ?
C3_2 C4_2 1.508(11) . ?
C3_2 H3A_2 0.9900 . ?
C3_2 H3B_2 0.9900 . ?
C4_2 N5_2 1.451(19) . ?
C4_2 H4A_2 0.9900 . ?
C4_2 H4B_2 0.9900 . ?
N5_2 C6_2 1.403(10) . ?
C6_2 C7_2 1.3900 . ?
C6_2 C11_2 1.3901 . ?
C7_2 C8_2 1.3900 . ?
C7_2 C12_2 1.5442 . ?
C8_2 C9_2 1.3900 . ?
C8_2 H8_2 0.9500 . ?
C9_2 C10_2 1.3900 . ?
C9_2 H9_2 0.9500 . ?
C10_2 C11_2 1.3900 . ?
C10_2 H10_2 0.9500 . ?
C11_2 B2_3 1.60(2) . ?
C12_2 H12A_2 0.9800 . ?
C12_2 H12B_2 0.9800 . ?
C12_2 H12C_2 0.9800 . ?
B1_3 C11_4 1.52(3) . ?
B1_3 B2_3 1.57(3) . ?
B2_3 C1_4 1.55(2) . ?
C1_4 N5_4 1.41(3) . ?
C1_4 N2_4 1.55(3) . ?
N2_4 C1_5 1.44(3) . ?
N2_4 C3_4 1.46(2) . ?
C3_4 C4_4 1.481(11) . ?
C3_4 H3A_4 0.9900 . ?
C3_4 H3B_4 0.9900 . ?
C4_4 N5_4 1.64(3) . ?
C4_4 H4A_4 0.9900 . ?
C4_4 H4B_4 0.9900 . ?
N5_4 C6_4 1.407(10) . ?
C6_4 C7_4 1.3900 . ?
C6_4 C11_4 1.3900 . ?
C7_4 C8_4 1.3900 . ?
C7_4 C12_4 1.5388 . ?
C8_4 C9_4 1.3900 . ?
C8_4 H8_4 0.9500 . ?
C9_4 C10_4 1.3900 . ?
C9_4 H9_4 0.9500 . ?
C10_4 C11_4 1.3900 . ?
C10_4 H10_4 0.9500 . ?
C12_4 H12A_4 0.9800 . ?
C12_4 H12B_4 0.9800 . ?
C12_4 H12C_4 0.9800 . ?
C1_5 C6_5 1.37(2) . ?
C1_5 C2_5 1.40(2) . ?
C2_5 C3_5 1.43(2) . ?
C2_5 C8_5 1.525(19) . ?
C3_5 C4_5 1.400(17) . ?
C3_5 H3_5 0.9500 . ?
C4_5 C5_5 1.397(17) . ?
C4_5 H4_5 0.9500 . ?
C5_5 C6_5 1.34(3) . ?
C5_5 H5_5 0.9500 . ?
C6_5 C7_5 1.39(3) . ?
C7_5 C11_5 1.54(3) . ?
C7_5 C12_5 1.59(2) . ?
C7_5 H7_5 1.0000 . ?
C8_5 C10_5 1.513(17) . ?
C8_5 C9_5 1.55(2) . ?
C8_5 H8_5 1.0000 . ?
C9_5 H9A_5 0.9800 . ?
C9_5 H9B_5 0.9800 . ?
C9_5 H9C_5 0.9800 . ?
C10_5 H10A_5 0.9800 . ?
C10_5 H10B_5 0.9800 . ?
C10_5 H10C_5 0.9800 . ?
C11_5 H11A_5 0.9800 . ?
C11_5 H11B_5 0.9800 . ?
C11_5 H11C_5 0.9800 . ?
C12_5 H12A_5 0.9800 . ?
C12_5 H12B_5 0.9800 . ?
C12_5 H12C_5 0.9800 . ?
C1_6 C6_6 1.40(2) . ?
C1_6 C2_6 1.44(3) . ?
C1_6 N2_21 1.54(3) . ?
C2_6 C3_6 1.41(2) . ?
C2_6 C8_6 1.54(2) . ?
C3_6 C4_6 1.372(18) . ?
C3_6 H3_6 0.9500 . ?
C4_6 C5_6 1.34(2) . ?
C4_6 H4_6 0.9500 . ?
C5_6 C6_6 1.40(3) . ?
C5_6 H5_6 0.9500 . ?
C6_6 C7_6 1.49(4) . ?
C7_6 C12_6 1.52(7) . ?
C7_6 C11_6 1.53(6) . ?
C7_6 H7_6 1.0000 . ?
C8_6 C10_6 1.48(2) . ?
C8_6 C9_6 1.512(19) . ?
C8_6 H8_6 1.0000 . ?
C9_6 H9A_6 0.9800 . ?
C9_6 H9B_6 0.9800 . ?
C9_6 H9C_6 0.9800 . ?
C10_6 H10A_6 0.9800 . ?
C10_6 H10B_6 0.9800 . ?
C10_6 H10C_6 0.9800 . ?
C11_6 H11A_6 0.9800 . ?
C11_6 H11B_6 0.9800 . ?
C11_6 H11C_6 0.9800 . ?
C12_6 H12A_6 0.9800 . ?
C12_6 H12B_6 0.9800 . ?
C12_6 H12C_6 0.9800 . ?
C1_21 N2_21 1.45(3) . ?
C1_21 N5_21 1.47(3) . ?
C1_21 B1_31 1.53(2) . ?
N2_21 C3_21 1.51(3) . ?
C3_21 C4_21 1.500(12) . ?
C3_21 H3A_21 0.9900 . ?
C3_21 H3B_21 0.9900 . ?
C4_21 N5_21 1.53(2) . ?
C4_21 H4A_21 0.9900 . ?
C4_21 H4B_21 0.9900 . ?
N5_21 C6_21 1.422(10) . ?
C6_21 C7_21 1.3900 . ?
C6_21 C11_21 1.3900 . ?
C7_21 C8_21 1.3900 . ?
C7_21 C12_21 1.5384 . ?
C8_21 C9_21 1.3900 . ?
C8_21 H8_21 0.9500 . ?
C9_21 C10_21 1.3900 . ?
C9_21 H9_21 0.9500 . ?
C10_21 C11_21 1.3900 . ?
C10_21 H10_21 0.9500 . ?
C11_21 B2_31 1.58(2) . ?
C12_21 H12A_21 0.9800 . ?
C12_21 H12B_21 0.9800 . ?
C12_21 H12C_21 0.9800 . ?
B1_31 B2_31 1.59(3) . ?
B1_31 C11_41 1.67(3) . ?
B2_31 C1_41 1.50(2) . ?
C1_41 N2_41 1.21(3) . ?
C1_41 N5_41 1.37(3) . ?
N2_41 C1_51 1.42(3) . ?
N2_41 C3_41 1.49(2) . ?
C3_41 C4_41 1.481(12) . ?
C3_41 H3A_41 0.9900 . ?
C3_41 H3B_41 0.9900 . ?
C4_41 N5_41 1.36(3) . ?
C4_41 H4A_41 0.9900 . ?
C4_41 H4B_41 0.9900 . ?
N5_41 C6_41 1.411(10) . ?
C6_41 C7_41 1.3900 . ?
C6_41 C11_41 1.3900 . ?
C7_41 C8_41 1.3900 . ?
C7_41 C12_41 1.5476 . ?
C8_41 C9_41 1.3900 . ?
C8_41 H8_41 0.9500 . ?
C9_41 C10_41 1.3900 . ?
C9_41 H9_41 0.9500 . ?
C10_41 C11_41 1.3900 . ?
C10_41 H10_41 0.9500 . ?
C12_41 H12A_41 0.9800 . ?
C12_41 H12B_41 0.9800 . ?
C12_41 H12C_41 0.9800 . ?
C1_51 C2_51 1.40(2) . ?
C1_51 C6_51 1.41(2) . ?
C2_51 C3_51 1.45(3) . ?
C2_51 C8_51 1.67(3) . ?
C3_51 C4_51 1.366(17) . ?
C3_51 H3_51 0.9500 . ?
C4_51 C5_51 1.369(17) . ?
C4_51 H4_51 0.9500 . ?
C5_51 C6_51 1.38(2) . ?
C5_51 H5_51 0.9500 . ?
C6_51 C7_51 1.512(19) . ?
C7_51 C12_51 1.53(2) . ?
C7_51 C11_51 1.544(17) . ?
C7_51 H7_51 1.0000 . ?
C8_51 C10_51 1.49(2) . ?
C8_51 C9_51 1.52(3) . ?
C8_51 H8_51 1.0000 . ?
C9_51 H9A_51 0.9800 . ?
C9_51 H9B_51 0.9800 . ?
C9_51 H9C_51 0.9800 . ?
C10_51 H10A_51 0.9800 . ?
C10_51 H10B_51 0.9800 . ?
C10_51 H10C_51 0.9800 . ?
C11_51 H11A_51 0.9800 . ?
C11_51 H11B_51 0.9800 . ?
C11_51 H11C_51 0.9800 . ?
C12_51 H12A_51 0.9800 . ?
C12_51 H12B_51 0.9800 . ?
C12_51 H12C_51 0.9800 . ?
C1_61 C2_61 1.39(3) . ?
C1_61 C6_61 1.40(2) . ?
C2_61 C3_61 1.37(2) . ?
C2_61 C8_61 1.529(19) . ?
C3_61 C4_61 1.393(18) . ?
C3_61 H3_61 0.9500 . ?
C4_61 C5_61 1.40(2) . ?
C4_61 H4_61 0.9500 . ?
C5_61 C6_61 1.38(3) . ?
C5_61 H5_61 0.9500 . ?
C6_61 C7_61 1.52(4) . ?
C7_61 C11_61 1.55(6) . ?
C7_61 C12_61 1.57(7) . ?
C7_61 H7_61 1.0000 . ?
C8_61 C9_61 1.50(2) . ?
C8_61 C10_61 1.60(2) . ?
C8_61 H8_61 1.0000 . ?
C9_61 H9A_61 0.9800 . ?
C9_61 H9B_61 0.9800 . ?
C9_61 H9C_61 0.9800 . ?
C10_61 H10A_61 0.9800 . ?
C10_61 H10B_61 0.9800 . ?
C10_61 H10C_61 0.9800 . ?
C11_61 H11A_61 0.9800 . ?
C11_61 H11B_61 0.9800 . ?
C11_61 H11C_61 0.9800 . ?
C12_61 H12A_61 0.9800 . ?
C12_61 H12B_61 0.9800 . ?
C12_61 H12C_61 0.9800 . ?

loop_
_geom_torsion_atom_site_label_1
_geom_torsion_atom_site_label_2
_geom_torsion_atom_site_label_3
_geom_torsion_atom_site_label_4
_geom_torsion
_geom_torsion_site_symmetry_1
_geom_torsion_site_symmetry_2
_geom_torsion_site_symmetry_3
_geom_torsion_site_symmetry_4
_geom_torsion_publ_flag
C9_1 B1_1 C3_1 N7_1 -2.9(4) . . . . ?
I2_1 B1_1 C3_1 N7_1 -119.1(3) . . . . ?
C9_1 B1_1 C3_1 N4_1 -177.3(4) . . . . ?
I2_1 B1_1 C3_1 N4_1 66.4(6) . . . . ?
N7_1 C3_1 N4_1 C15_1 -174.9(3) . . . . ?
B1_1 C3_1 N4_1 C15_1 -0.5(7) . . . . ?
N7_1 C3_1 N4_1 C5_1 -0.7(4) . . . . ?
B1_1 C3_1 N4_1 C5_1 173.7(5) . . . . ?
C3_1 N4_1 C5_1 C6_1 -0.2(4) . . . . ?
C15_1 N4_1 C5_1 C6_1 174.2(3) . . . . ?
N4_1 C5_1 C6_1 N7_1 1.0(4) . . . . ?
N4_1 C3_1 N7_1 C8_1 177.9(3) . . . . ?
B1_1 C3_1 N7_1 C8_1 1.8(4) . . . . ?
N4_1 C3_1 N7_1 C6_1 1.5(4) . . . . ?
B1_1 C3_1 N7_1 C6_1 -174.6(3) . . . . ?
C5_1 C6_1 N7_1 C3_1 -1.5(4) . . . . ?
C5_1 C6_1 N7_1 C8_1 -177.0(4) . . . . ?
C3_1 N7_1 C8_1 C13_1 -178.9(4) . . . . ?
C6_1 N7_1 C8_1 C13_1 -3.4(6) . . . . ?
C3_1 N7_1 C8_1 C9_1 0.3(4) . . . . ?
C6_1 N7_1 C8_1 C9_1 175.8(4) . . . . ?
C13_1 C8_1 C9_1 C10_1 -0.8(6) . . . . ?
N7_1 C8_1 C9_1 C10_1 179.9(3) . . . . ?
C13_1 C8_1 C9_1 B1_1 176.9(4) . . . . ?
N7_1 C8_1 C9_1 B1_1 -2.3(4) . . . . ?
C3_1 B1_1 C9_1 C10_1 -179.7(4) . . . . ?
I2_1 B1_1 C9_1 C10_1 -63.0(5) . . . . ?
C3_1 B1_1 C9_1 C8_1 3.0(4) . . . . ?
I2_1 B1_1 C9_1 C8_1 119.7(3) . . . . ?
C8_1 C9_1 C10_1 C11_1 -0.6(6) . . . . ?
B1_1 C9_1 C10_1 C11_1 -177.7(4) . . . . ?
C9_1 C10_1 C11_1 C12_1 1.6(7) . . . . ?
C10_1 C11_1 C12_1 C13_1 -1.2(6) . . . . ?
C9_1 C8_1 C13_1 C12_1 1.3(5) . . . . ?
N7_1 C8_1 C13_1 C12_1 -179.7(3) . . . . ?
C9_1 C8_1 C13_1 C14_1 -178.2(4) . . . . ?
N7_1 C8_1 C13_1 C14_1 0.9(6) . . . . ?
C11_1 C12_1 C13_1 C8_1 -0.2(6) . . . . ?
C11_1 C12_1 C13_1 C14_1 179.2(4) . . . . ?
C3_1 N4_1 C15_1 C20_1 -106.9(5) . . . . ?
C5_1 N4_1 C15_1 C20_1 79.6(5) . . . . ?
C3_1 N4_1 C15_1 C16_1 74.6(5) . . . . ?
C5_1 N4_1 C15_1 C16_1 -98.9(5) . . . . ?
C20_1 C15_1 C16_1 C17_1 1.4(6) . . . . ?
N4_1 C15_1 C16_1 C17_1 179.8(4) . . . . ?
C20_1 C15_1 C16_1 C24_1 -177.0(4) . . . . ?
N4_1 C15_1 C16_1 C24_1 1.4(6) . . . . ?
C15_1 C16_1 C17_1 C18_1 -1.1(6) . . . . ?
C24_1 C16_1 C17_1 C18_1 177.3(4) . . . . ?
C16_1 C17_1 C18_1 C19_1 -0.3(7) . . . . ?
C17_1 C18_1 C19_1 C20_1 1.3(7) . . . . ?
C18_1 C19_1 C20_1 C15_1 -1.0(7) . . . . ?
C18_1 C19_1 C20_1 C21_1 179.2(4) . . . . ?
C16_1 C15_1 C20_1 C19_1 -0.4(6) . . . . ?
N4_1 C15_1 C20_1 C19_1 -178.8(4) . . . . ?
C16_1 C15_1 C20_1 C21_1 179.4(4) . . . . ?
N4_1 C15_1 C20_1 C21_1 1.0(6) . . . . ?
C19_1 C20_1 C21_1 C23_1 -52.5(6) . . . . ?
C15_1 C20_1 C21_1 C23_1 127.7(5) . . . . ?
C19_1 C20_1 C21_1 C22_1 71.2(6) . . . . ?
C15_1 C20_1 C21_1 C22_1 -108.6(5) . . . . ?
C17_1 C16_1 C24_1 C25_1 -82.5(5) . . . . ?
C15_1 C16_1 C24_1 C25_1 95.8(5) . . . . ?
C17_1 C16_1 C24_1 C26_1 43.6(6) . . . . ?
C15_1 C16_1 C24_1 C26_1 -138.1(4) . . . . ?
N5_2 C1_2 N2_2 C1_61 163(3) . . . . ?
B1_3 C1_2 N2_2 C1_61 -27(4) . . . . ?
N5_2 C1_2 N2_2 C3_2 -16(3) . . . . ?
B1_3 C1_2 N2_2 C3_2 155.1(19) . . . . ?
C1_2 N2_2 C3_2 C4_2 25(2) . . . . ?
C1_61 N2_2 C3_2 C4_2 -154(2) . . . . ?
N2_2 C3_2 C4_2 N5_2 -24.2(14) . . . . ?
N2_2 C1_2 N5_2 C6_2 165(2) . . . . ?
B1_3 C1_2 N5_2 C6_2 -6(4) . . . . ?
N2_2 C1_2 N5_2 C4_2 -3(3) . . . . ?
B1_3 C1_2 N5_2 C4_2 -173(2) . . . . ?
C3_2 C4_2 N5_2 C1_2 17.9(19) . . . . ?
C3_2 C4_2 N5_2 C6_2 -149.9(15) . . . . ?
C1_2 N5_2 C6_2 C7_2 165.2(19) . . . . ?
C4_2 N5_2 C6_2 C7_2 -29(2) . . . . ?
C1_2 N5_2 C6_2 C11_2 -19(3) . . . . ?
C4_2 N5_2 C6_2 C11_2 146.7(12) . . . . ?
C11_2 C6_2 C7_2 C8_2 0.0 . . . . ?
N5_2 C6_2 C7_2 C8_2 176.0(13) . . . . ?
C11_2 C6_2 C7_2 C12_2 174.6 . . . . ?
N5_2 C6_2 C7_2 C12_2 -9.4(13) . . . . ?
C6_2 C7_2 C8_2 C9_2 0.0 . . . . ?
C12_2 C7_2 C8_2 C9_2 -175.1 . . . . ?
C7_2 C8_2 C9_2 C10_2 0.0 . . . . ?
C8_2 C9_2 C10_2 C11_2 0.0 . . . . ?
C9_2 C10_2 C11_2 C6_2 0.0 . . . . ?
C9_2 C10_2 C11_2 B2_3 166.2(13) . . . . ?
C7_2 C6_2 C11_2 C10_2 0.0 . . . . ?
N5_2 C6_2 C11_2 C10_2 -176.2(13) . . . . ?
C7_2 C6_2 C11_2 B2_3 -167.0(12) . . . . ?
N5_2 C6_2 C11_2 B2_3 16.8(14) . . . . ?
N5_2 C1_2 B1_3 C11_4 -166(2) . . . . ?
N2_2 C1_2 B1_3 C11_4 24(4) . . . . ?
N5_2 C1_2 B1_3 B2_3 26(3) . . . . ?
N2_2 C1_2 B1_3 B2_3 -143(2) . . . . ?
C11_4 B1_3 B2_3 C1_4 -25(3) . . . . ?
C1_2 B1_3 B2_3 C1_4 145.3(19) . . . . ?
C11_4 B1_3 B2_3 C11_2 164.8(18) . . . . ?
C1_2 B1_3 B2_3 C11_2 -25(2) . . . . ?
C10_2 C11_2 B2_3 C1_4 31(2) . . . . ?
C6_2 C11_2 B2_3 C1_4 -162.3(17) . . . . ?
C10_2 C11_2 B2_3 B1_3 -160.2(15) . . . . ?
C6_2 C11_2 B2_3 B1_3 6(2) . . . . ?
B1_3 B2_3 C1_4 N5_4 22(3) . . . . ?
C11_2 B2_3 C1_4 N5_4 -168(2) . . . . ?
B1_3 B2_3 C1_4 N2_4 -156(3) . . . . ?
C11_2 B2_3 C1_4 N2_4 14(4) . . . . ?
N5_4 C1_4 N2_4 C1_5 -166.4(17) . . . . ?
B2_3 C1_4 N2_4 C1_5 11(4) . . . . ?
N5_4 C1_4 N2_4 C3_4 -15(2) . . . . ?
B2_3 C1_4 N2_4 C3_4 163(2) . . . . ?
C1_5 N2_4 C3_4 C4_4 -179.3(11) . . . . ?
C1_4 N2_4 C3_4 C4_4 26.6(17) . . . . ?
N2_4 C3_4 C4_4 N5_4 -27.3(15) . . . . ?
N2_4 C1_4 N5_4 C6_4 180(2) . . . . ?
B2_3 C1_4 N5_4 C6_4 1(3) . . . . ?
N2_4 C1_4 N5_4 C4_4 -3(2) . . . . ?
B2_3 C1_4 N5_4 C4_4 179(2) . . . . ?
C3_4 C4_4 N5_4 C1_4 20(2) . . . . ?
C3_4 C4_4 N5_4 C6_4 -163(2) . . . . ?
C1_4 N5_4 C6_4 C7_4 168.0(18) . . . . ?
C4_4 N5_4 C6_4 C7_4 -9(3) . . . . ?
C1_4 N5_4 C6_4 C11_4 -25(3) . . . . ?
C4_4 N5_4 C6_4 C11_4 158.7(19) . . . . ?
C11_4 C6_4 C7_4 C8_4 0.0 . . . . ?
N5_4 C6_4 C7_4 C8_4 167.2(15) . . . . ?
C11_4 C6_4 C7_4 C12_4 166.7 . . . . ?
N5_4 C6_4 C7_4 C12_4 -26.1(15) . . . . ?
C6_4 C7_4 C8_4 C9_4 0.0 . . . . ?
C12_4 C7_4 C8_4 C9_4 -168.2 . . . . ?
C7_4 C8_4 C9_4 C10_4 0.0 . . . . ?
C8_4 C9_4 C10_4 C11_4 0.0 . . . . ?
C9_4 C10_4 C11_4 C6_4 0.0 . . . . ?
C9_4 C10_4 C11_4 B1_3 172.4(14) . . . . ?
C7_4 C6_4 C11_4 C10_4 0.0 . . . . ?
N5_4 C6_4 C11_4 C10_4 -167.1(14) . . . . ?
C7_4 C6_4 C11_4 B1_3 -172.5(14) . . . . ?
N5_4 C6_4 C11_4 B1_3 20.3(18) . . . . ?
B2_3 B1_3 C11_4 C10_4 -167.3(14) . . . . ?
C1_2 B1_3 C11_4 C10_4 26(3) . . . . ?
B2_3 B1_3 C11_4 C6_4 5(2) . . . . ?
C1_2 B1_3 C11_4 C6_4 -161(2) . . . . ?
C3_4 N2_4 C1_5 C6_5 86.8(19) . . . . ?
C1_4 N2_4 C1_5 C6_5 -123(2) . . . . ?
C3_4 N2_4 C1_5 C2_5 -85.1(19) . . . . ?
C1_4 N2_4 C1_5 C2_5 65(3) . . . . ?
C6_5 C1_5 C2_5 C3_5 4(3) . . . . ?
N2_4 C1_5 C2_5 C3_5 175.1(16) . . . . ?
C6_5 C1_5 C2_5 C8_5 -174.9(18) . . . . ?
N2_4 C1_5 C2_5 C8_5 -3(3) . . . . ?
C1_5 C2_5 C3_5 C4_5 -2(2) . . . . ?
C8_5 C2_5 C3_5 C4_5 176.7(15) . . . . ?
C2_5 C3_5 C4_5 C5_5 0(2) . . . . ?
C3_5 C4_5 C5_5 C6_5 0(3) . . . . ?
C4_5 C5_5 C6_5 C1_5 1(3) . . . . ?
C4_5 C5_5 C6_5 C7_5 -173(2) . . . . ?
C2_5 C1_5 C6_5 C5_5 -3(3) . . . . ?
N2_4 C1_5 C6_5 C5_5 -175(2) . . . . ?
C2_5 C1_5 C6_5 C7_5 172(2) . . . . ?
N2_4 C1_5 C6_5 C7_5 0(3) . . . . ?
C5_5 C6_5 C7_5 C11_5 72(3) . . . . ?
C1_5 C6_5 C7_5 C11_5 -103(2) . . . . ?
C5_5 C6_5 C7_5 C12_5 -49(3) . . . . ?
C1_5 C6_5 C7_5 C12_5 136(2) . . . . ?
C1_5 C2_5 C8_5 C10_5 -124(2) . . . . ?
C3_5 C2_5 C8_5 C10_5 58(2) . . . . ?
C1_5 C2_5 C8_5 C9_5 114(2) . . . . ?
C3_5 C2_5 C8_5 C9_5 -64.9(19) . . . . ?
C6_6 C1_6 C2_6 C3_6 -2(3) . . . . ?
N2_21 C1_6 C2_6 C3_6 -179.7(19) . . . . ?
C6_6 C1_6 C2_6 C8_6 174.4(19) . . . . ?
N2_21 C1_6 C2_6 C8_6 -3(3) . . . . ?
C1_6 C2_6 C3_6 C4_6 -1(2) . . . . ?
C8_6 C2_6 C3_6 C4_6 -178.3(14) . . . . ?
C2_6 C3_6 C4_6 C5_6 3(2) . . . . ?
C3_6 C4_6 C5_6 C6_6 -1(3) . . . . ?
C4_6 C5_6 C6_6 C1_6 -3(3) . . . . ?
C4_6 C5_6 C6_6 C7_6 177(3) . . . . ?
C2_6 C1_6 C6_6 C5_6 4(3) . . . . ?
N2_21 C1_6 C6_6 C5_6 -179(2) . . . . ?
C2_6 C1_6 C6_6 C7_6 -175(3) . . . . ?
N2_21 C1_6 C6_6 C7_6 2(4) . . . . ?
C5_6 C6_6 C7_6 C12_6 -70(5) . . . . ?
C1_6 C6_6 C7_6 C12_6 109(4) . . . . ?
C5_6 C6_6 C7_6 C11_6 49(5) . . . . ?
C1_6 C6_6 C7_6 C11_6 -131(3) . . . . ?
C3_6 C2_6 C8_6 C10_6 -93.5(19) . . . . ?
C1_6 C2_6 C8_6 C10_6 90(2) . . . . ?
C3_6 C2_6 C8_6 C9_6 45(2) . . . . ?
C1_6 C2_6 C8_6 C9_6 -131.7(19) . . . . ?
N5_21 C1_21 N2_21 C3_21 -7(2) . . . . ?
B1_31 C1_21 N2_21 C3_21 162(2) . . . . ?
N5_21 C1_21 N2_21 C1_6 -167(2) . . . . ?
B1_31 C1_21 N2_21 C1_6 2(4) . . . . ?
C6_6 C1_6 N2_21 C1_21 64(3) . . . . ?
C2_6 C1_6 N2_21 C1_21 -119(2) . . . . ?
C6_6 C1_6 N2_21 C3_21 -94(3) . . . . ?
C2_6 C1_6 N2_21 C3_21 83(2) . . . . ?
C1_21 N2_21 C3_21 C4_21 -4.3(19) . . . . ?
C1_6 N2_21 C3_21 C4_21 156(2) . . . . ?
N2_21 C3_21 C4_21 N5_21 12.8(15) . . . . ?
N2_21 C1_21 N5_21 C6_21 178.1(17) . . . . ?
B1_31 C1_21 N5_21 C6_21 7(3) . . . . ?
N2_21 C1_21 N5_21 C4_21 16(2) . . . . ?
B1_31 C1_21 N5_21 C4_21 -155.5(19) . . . . ?
C3_21 C4_21 N5_21 C6_21 179.1(15) . . . . ?
C3_21 C4_21 N5_21 C1_21 -17.9(18) . . . . ?
C1_21 N5_21 C6_21 C7_21 159.1(16) . . . . ?
C4_21 N5_21 C6_21 C7_21 -39.8(19) . . . . ?
C1_21 N5_21 C6_21 C11_21 -25(2) . . . . ?
C4_21 N5_21 C6_21 C11_21 136.1(12) . . . . ?
C11_21 C6_21 C7_21 C8_21 0.0 . . . . ?
N5_21 C6_21 C7_21 C8_21 175.9(13) . . . . ?
C11_21 C6_21 C7_21 C12_21 171.3 . . . . ?
N5_21 C6_21 C7_21 C12_21 -12.8(13) . . . . ?
C6_21 C7_21 C8_21 C9_21 0.0 . . . . ?
C12_21 C7_21 C8_21 C9_21 -172.2 . . . . ?
C7_21 C8_21 C9_21 C10_21 0.0 . . . . ?
C8_21 C9_21 C10_21 C11_21 0.0 . . . . ?
C9_21 C10_21 C11_21 C6_21 0.0 . . . . ?
C9_21 C10_21 C11_21 B2_31 168.2(13) . . . . ?
C7_21 C6_21 C11_21 C10_21 0.0 . . . . ?
N5_21 C6_21 C11_21 C10_21 -175.9(13) . . . . ?
C7_21 C6_21 C11_21 B2_31 -168.5(13) . . . . ?
N5_21 C6_21 C11_21 B2_31 15.6(15) . . . . ?
N2_21 C1_21 B1_31 B2_31 -151(3) . . . . ?
N5_21 C1_21 B1_31 B2_31 16(3) . . . . ?
N2_21 C1_21 B1_31 C11_41 14(4) . . . . ?
N5_21 C1_21 B1_31 C11_41 -178(2) . . . . ?
C10_21 C11_21 B2_31 C1_41 32(3) . . . . ?
C6_21 C11_21 B2_31 C1_41 -159.4(18) . . . . ?
C10_21 C11_21 B2_31 B1_31 -159.3(15) . . . . ?
C6_21 C11_21 B2_31 B1_31 9(2) . . . . ?
C1_21 B1_31 B2_31 C1_41 147(2) . . . . ?
C11_41 B1_31 B2_31 C1_41 -20(3) . . . . ?
C1_21 B1_31 B2_31 C11_21 -24(3) . . . . ?
C11_41 B1_31 B2_31 C11_21 169.3(17) . . . . ?
C11_21 B2_31 C1_41 N2_41 30(4) . . . . ?
B1_31 B2_31 C1_41 N2_41 -139(3) . . . . ?
C11_21 B2_31 C1_41 N5_41 -166(2) . . . . ?
B1_31 B2_31 C1_41 N5_41 25(3) . . . . ?
N5_41 C1_41 N2_41 C1_51 -174.7(17) . . . . ?
B2_31 C1_41 N2_41 C1_51 -10(4) . . . . ?
N5_41 C1_41 N2_41 C3_41 -11(3) . . . . ?
B2_31 C1_41 N2_41 C3_41 154(2) . . . . ?
C1_41 N2_41 C3_41 C4_41 17(2) . . . . ?
C1_51 N2_41 C3_41 C4_41 -177.3(11) . . . . ?
N2_41 C3_41 C4_41 N5_41 -14.6(16) . . . . ?
C3_41 C4_41 N5_41 C1_41 10(2) . . . . ?
C3_41 C4_41 N5_41 C6_41 -152.2(16) . . . . ?
N2_41 C1_41 N5_41 C4_41 0(3) . . . . ?
B2_31 C1_41 N5_41 C4_41 -166(2) . . . . ?
N2_41 C1_41 N5_41 C6_41 160(3) . . . . ?
B2_31 C1_41 N5_41 C6_41 -7(4) . . . . ?
C4_41 N5_41 C6_41 C7_41 -33(3) . . . . ?
C1_41 N5_41 C6_41 C7_41 168(2) . . . . ?
C4_41 N5_41 C6_41 C11_41 139.5(16) . . . . ?
C1_41 N5_41 C6_41 C11_41 -20(3) . . . . ?
C11_41 C6_41 C7_41 C8_41 0.0 . . . . ?
N5_41 C6_41 C7_41 C8_41 172.3(15) . . . . ?
C11_41 C6_41 C7_41 C12_41 165.9 . . . . ?
N5_41 C6_41 C7_41 C12_41 -21.8(15) . . . . ?
C6_41 C7_41 C8_41 C9_41 0.0 . . . . ?
C12_41 C7_41 C8_41 C9_41 -167.2 . . . . ?
C7_41 C8_41 C9_41 C10_41 0.0 . . . . ?
C8_41 C9_41 C10_41 C11_41 0.0 . . . . ?
C9_41 C10_41 C11_41 C6_41 0.0 . . . . ?
C9_41 C10_41 C11_41 B1_31 165.3(14) . . . . ?
C7_41 C6_41 C11_41 C10_41 0.0 . . . . ?
N5_41 C6_41 C11_41 C10_41 -172.3(15) . . . . ?
C7_41 C6_41 C11_41 B1_31 -166.8(13) . . . . ?
N5_41 C6_41 C11_41 B1_31 21.0(18) . . . . ?
C1_21 B1_31 C11_41 C10_41 28(3) . . . . ?
B2_31 B1_31 C11_41 C10_41 -167.3(14) . . . . ?
C1_21 B1_31 C11_41 C6_41 -166(2) . . . . ?
B2_31 B1_31 C11_41 C6_41 -1(2) . . . . ?
C1_41 N2_41 C1_51 C2_51 -106(3) . . . . ?
C3_41 N2_41 C1_51 C2_51 91(2) . . . . ?
C1_41 N2_41 C1_51 C6_51 77(3) . . . . ?
C3_41 N2_41 C1_51 C6_51 -85.7(19) . . . . ?
C6_51 C1_51 C2_51 C3_51 3(3) . . . . ?
N2_41 C1_51 C2_51 C3_51 -173.2(19) . . . . ?
C6_51 C1_51 C2_51 C8_51 -171(2) . . . . ?
N2_41 C1_51 C2_51 C8_51 13(3) . . . . ?
C1_51 C2_51 C3_51 C4_51 0(3) . . . . ?
C8_51 C2_51 C3_51 C4_51 174.6(18) . . . . ?
C2_51 C3_51 C4_51 C5_51 -3(3) . . . . ?
C3_51 C4_51 C5_51 C6_51 5(3) . . . . ?
C4_51 C5_51 C6_51 C1_51 -2(3) . . . . ?
C4_51 C5_51 C6_51 C7_51 175.0(16) . . . . ?
C2_51 C1_51 C6_51 C5_51 -2(3) . . . . ?
N2_41 C1_51 C6_51 C5_51 174.1(17) . . . . ?
C2_51 C1_51 C6_51 C7_51 -178.8(18) . . . . ?
N2_41 C1_51 C6_51 C7_51 -2(3) . . . . ?
C5_51 C6_51 C7_51 C12_51 -70(2) . . . . ?
C1_51 C6_51 C7_51 C12_51 106(2) . . . . ?
C5_51 C6_51 C7_51 C11_51 54(2) . . . . ?
C1_51 C6_51 C7_51 C11_51 -130(2) . . . . ?
C1_51 C2_51 C8_51 C10_51 129(3) . . . . ?
C3_51 C2_51 C8_51 C10_51 -45(3) . . . . ?
C1_51 C2_51 C8_51 C9_51 -106(3) . . . . ?
C3_51 C2_51 C8_51 C9_51 79(2) . . . . ?
C1_2 N2_2 C1_61 C2_61 -94(4) . . . . ?
C3_2 N2_2 C1_61 C2_61 84(3) . . . . ?
C1_2 N2_2 C1_61 C6_61 91(3) . . . . ?
C3_2 N2_2 C1_61 C6_61 -91(2) . . . . ?
N2_2 C1_61 C2_61 C3_61 -174(2) . . . . ?
C6_61 C1_61 C2_61 C3_61 1(3) . . . . ?
N2_2 C1_61 C2_61 C8_61 9(3) . . . . ?
C6_61 C1_61 C2_61 C8_61 -176.5(19) . . . . ?
C1_61 C2_61 C3_61 C4_61 -1(2) . . . . ?
C8_61 C2_61 C3_61 C4_61 176.6(15) . . . . ?
C2_61 C3_61 C4_61 C5_61 1(2) . . . . ?
C3_61 C4_61 C5_61 C6_61 0(2) . . . . ?
C4_61 C5_61 C6_61 C1_61 1(3) . . . . ?
C4_61 C5_61 C6_61 C7_61 178(3) . . . . ?
N2_2 C1_61 C6_61 C5_61 174(2) . . . . ?
C2_61 C1_61 C6_61 C5_61 -1(3) . . . . ?
N2_2 C1_61 C6_61 C7_61 -3(4) . . . . ?
C2_61 C1_61 C6_61 C7_61 -178(3) . . . . ?
C5_61 C6_61 C7_61 C11_61 53(4) . . . . ?
C1_61 C6_61 C7_61 C11_61 -130(3) . . . . ?
C5_61 C6_61 C7_61 C12_61 -75(5) . . . . ?
C1_61 C6_61 C7_61 C12_61 102(4) . . . . ?
C3_61 C2_61 C8_61 C9_61 65(2) . . . . ?
C1_61 C2_61 C8_61 C9_61 -117.3(19) . . . . ?
C3_61 C2_61 C8_61 C10_61 -55(2) . . . . ?
C1_61 C2_61 C8_61 C10_61 122.7(19) . . . . ?
